data_1568650
loop_
_publ_author_name
'Lapointe, S&#xe9;bastien'
'Duari, Prakash'
'Gessner, Viktoria H.'

_publ_section_title
;
 Probing the donor strength of yldiide ligands: synthesis, structure and
 reactivity of rhodium complexes with a PC<sub>ylide</sub>N pincer ligand.
;
_journal_issue 14
_journal_name_full 'Chemical science'
_journal_page_first 3816
_journal_page_last 3825
_journal_paper_doi 10.1039/d2sc06759e
_journal_volume 14
_journal_year 2023
_chemical_formula_sum 'C54 H65 N2 P4 Rh'
_chemical_formula_weight 968.87
_space_group_crystal_system monoclinic
_space_group_IT_number 4
_space_group_name_Hall 'P 2yb'
_space_group_name_H-M_alt 'P 1 21 1'
_atom_sites_solution_hydrogens geom
_audit_creation_method SHELXL-2018/3
_audit_update_record
;
2022-11-19 deposited with the CCDC.	2023-03-13 downloaded from the CCDC.
;
_cell_angle_alpha 90
_cell_angle_beta 105.0650(10)
_cell_angle_gamma 90
_cell_formula_units_Z 4
_cell_length_a 12.2238(2)
_cell_length_b 33.5168(4)
_cell_length_c 12.31380(10)
_cell_measurement_reflns_used 75882
_cell_measurement_temperature 100(2)
_cell_measurement_theta_max 33.1350
_cell_measurement_theta_min 2.4150
_cell_volume 4871.61(11)
_computing_cell_refinement 'CrysAlisPro 1.171.40.20a (Rigaku OD, 2018)'
_computing_data_collection 'CrysAlisPro 1.171.40.20a (Rigaku OD, 2018)'
_computing_data_reduction 'CrysAlisPro 1.171.40.20a (Rigaku OD, 2018)'
_computing_molecular_graphics 'SHELXLE-2019 (Sheldrick, 2019)'
_computing_structure_refinement 'SHELXL-2018/3 (Sheldrick, 2018)'
_computing_structure_solution 'SHELXT-2018/2 (Sheldrick, 2018)'
_diffrn_ambient_temperature 100(2)
_diffrn_detector 'CCD plate'
_diffrn_detector_type HyPix
_diffrn_measured_fraction_theta_full 0.999
_diffrn_measured_fraction_theta_max 0.905
_diffrn_measurement_device 'four-circle diffractometer'
_diffrn_measurement_device_type 'XtaLAB Synergy, Dualflex, HyPix'
_diffrn_measurement_method '\w scans'
_diffrn_orient_matrix_type 'CrysAlisPro convention (1999,Acta A55,543-557)'
_diffrn_radiation_type MoK\a
_diffrn_radiation_wavelength 0.71073
_diffrn_reflns_av_R_equivalents 0.0396
_diffrn_reflns_av_unetI/netI 0.0340
_diffrn_reflns_Laue_measured_fraction_full 0.999
_diffrn_reflns_Laue_measured_fraction_max 0.905
_diffrn_reflns_limit_h_max 18
_diffrn_reflns_limit_h_min -18
_diffrn_reflns_limit_k_max 51
_diffrn_reflns_limit_k_min -49
_diffrn_reflns_limit_l_max 18
_diffrn_reflns_limit_l_min -17
_diffrn_reflns_number 117672
_diffrn_reflns_point_group_measured_fraction_full 0.990
_diffrn_reflns_point_group_measured_fraction_max 0.869
_diffrn_reflns_theta_full 25.242
_diffrn_reflns_theta_max 33.174
_diffrn_reflns_theta_min 2.419
_diffrn_source 'micro-focus sealed X-ray tube'
_diffrn_source_type 'PhotonJet (Mo) X-ray Source'
_exptl_absorpt_coefficient_mu 0.520
_exptl_absorpt_correction_T_max 1.000
_exptl_absorpt_correction_T_min 0.268
_exptl_absorpt_correction_type gaussian
_exptl_absorpt_process_details
;
CrysAlisPro 1.171.40.20a (Rigaku Oxford Diffraction, 2018)
Numerical absorption correction based on gaussian integration over
			a multifaceted crystal model
Empirical absorption correction using spherical harmonics,
 implemented in SCALE3 ABSPACK scaling algorithm.
;
_exptl_crystal_colour red
_exptl_crystal_density_diffrn 1.321
_exptl_crystal_description prism
_exptl_crystal_F_000 2032
_exptl_crystal_size_max 0.492
_exptl_crystal_size_mid 0.376
_exptl_crystal_size_min 0.25
_refine_diff_density_max 0.694
_refine_diff_density_min -0.525
_refine_diff_density_rms 0.074
_refine_ls_abs_structure_details
;
 Flack x determined using 13451 quotients [(I+)-(I-)]/[(I+)+(I-)]
 (Parsons, Flack and Wagner, Acta Cryst. B69 (2013) 249-259).
;
_refine_ls_abs_structure_Flack 0.014(5)
_refine_ls_extinction_method none
_refine_ls_goodness_of_fit_ref 1.063
_refine_ls_hydrogen_treatment constr
_refine_ls_matrix_type full
_refine_ls_number_parameters 1109
_refine_ls_number_reflns 32348
_refine_ls_number_restraints 1
_refine_ls_restrained_S_all 1.063
_refine_ls_R_factor_all 0.0358
_refine_ls_R_factor_gt 0.0320
_refine_ls_shift/su_max 0.002
_refine_ls_shift/su_mean 0.000
_refine_ls_structure_factor_coef Fsqd
_refine_ls_weighting_details 'w=1/[\s^2^(Fo^2^)+(0.0354P)^2^+2.3439P] where P=(Fo^2^+2Fc^2^)/3'
_refine_ls_weighting_scheme calc
_refine_ls_wR_factor_gt 0.0762
_refine_ls_wR_factor_ref 0.0778
_reflns_Friedel_coverage 0.893
_reflns_Friedel_fraction_full 0.982
_reflns_Friedel_fraction_max 0.833
_reflns_number_gt 30369
_reflns_number_total 32348
_reflns_threshold_expression 'I > 2\s(I)'
_cod_data_source_file d2sc06759e2.cif
_cod_data_source_block SL-306
_cod_depositor_comments 'Adding full bibliography for 1568644--1568653.cif.'
_cod_original_sg_symbol_H-M 'P 21'
_cod_database_code 1568650
_shelx_shelxl_version_number 2018/3
_shelx_space_group_comment
;
The symmetry employed for this shelxl refinement is uniquely defined
by the following loop, which should always be used as a source of
symmetry information in preference to the above space-group names.
They are only intended as comments.
;

loop_
_space_group_symop_operation_xyz
'x, y, z'
'-x, y+1/2, -z'

loop_
_atom_site_label
_atom_site_type_symbol
_atom_site_fract_x
_atom_site_fract_y
_atom_site_fract_z
_atom_site_U_iso_or_equiv
_atom_site_adp_type
_atom_site_occupancy
_atom_site_site_symmetry_order
_atom_site_calc_flag
_atom_site_refinement_flags_posn
_atom_site_refinement_flags_adp
_atom_site_refinement_flags_occupancy
_atom_site_disorder_assembly
_atom_site_disorder_group
Rh2 Rh 0.33165(2) 0.37634(2) 0.75794(2) 0.01403(4) Uani 1 1 d . . . . .
Rh1 Rh 0.53463(2) 0.62310(2) 0.80671(2) 0.01382(4) Uani 1 1 d . . . . .
P2 P 0.56762(6) 0.61161(2) 1.07511(5) 0.01210(11) Uani 1 1 d . . . . .
P5 P 0.47872(5) 0.37342(2) 0.68900(5) 0.01318(11) Uani 1 1 d . . . . .
P3 P 0.74962(6) 0.61230(2) 0.93783(6) 0.01381(12) Uani 1 1 d . . . . .
P1 P 0.38418(5) 0.62460(2) 0.86980(5) 0.01246(11) Uani 1 1 d . . . . .
P7 P 0.11264(6) 0.38202(2) 0.63005(6) 0.01534(13) Uani 1 1 d . . . . .
P6 P 0.28957(5) 0.37975(2) 0.48612(5) 0.01296(11) Uani 1 1 d . . . . .
P4 P 0.47096(7) 0.64745(3) 0.63238(6) 0.02449(17) Uani 1 1 d . . . . .
P8 P 0.40595(7) 0.35819(3) 0.93700(7) 0.02269(15) Uani 1 1 d . . . . .
N1 N 0.42872(17) 0.62101(7) 1.01773(17) 0.0127(4) Uani 1 1 d . . . . .
N2 N 0.7074(2) 0.60917(8) 0.80264(19) 0.0169(4) Uani 1 1 d . . . . .
N3 N 0.42882(18) 0.37081(7) 0.54064(18) 0.0128(4) Uani 1 1 d . . . . .
C8 C 0.2851(2) 0.66763(8) 0.8467(2) 0.0150(5) Uani 1 1 d . . . . .
H8 H 0.259428 0.670787 0.763161 0.018 Uiso 1 1 calc R U . . .
C1 C 0.6241(2) 0.60595(9) 0.9684(2) 0.0156(5) Uani 1 1 d . . . . .
C9 C 0.1749(2) 0.66535(9) 0.8854(3) 0.0186(5) Uani 1 1 d . . . . .
H9A H 0.131447 0.641338 0.852703 0.022 Uiso 1 1 calc R U . . .
H9B H 0.193796 0.662951 0.968305 0.022 Uiso 1 1 calc R U . . .
N4 N 0.1582(2) 0.38843(8) 0.7644(2) 0.0190(5) Uani 1 1 d . . . . .
C27 C 0.6230(2) 0.65193(8) 1.1726(2) 0.0146(5) Uani 1 1 d . . . . .
C33 C 0.8533(2) 0.57467(9) 1.0023(3) 0.0180(5) Uani 1 1 d . . . . .
C14 C 0.3544(2) 0.62186(9) 1.0910(2) 0.0141(4) Uani 1 1 d . . . . .
C104 C 0.1407(3) 0.41357(11) 0.9415(3) 0.0247(6) Uani 1 1 d . . . . .
H104 H 0.208504 0.428285 0.948062 0.030 Uiso 1 1 calc R U . . .
C38 C 0.9085(3) 0.55054(10) 0.9403(3) 0.0244(6) Uani 1 1 d . . . . .
H38 H 0.899844 0.555742 0.862684 0.029 Uiso 1 1 calc R U . . .
C93 C 0.0062(2) 0.41884(9) 0.5625(3) 0.0180(5) Uani 1 1 d . . . . .
C75 C 0.2313(2) 0.33801(9) 0.3957(2) 0.0159(5) Uani 1 1 d . . . . .
C99 C 0.0975(2) 0.39018(9) 0.8458(2) 0.0190(5) Uani 1 1 d . . . . .
C32 C 0.6142(2) 0.69038(9) 1.1264(2) 0.0176(5) Uani 1 1 d . . . . .
H32 H 0.581042 0.694013 1.048241 0.021 Uiso 1 1 calc R U . . .
C68 C 0.5021(2) 0.36725(8) 0.4660(2) 0.0163(5) Uani 1 1 d . . . . .
C39 C 0.8212(2) 0.65951(9) 0.9844(2) 0.0173(5) Uani 1 1 d . . . . .
C2 C 0.2883(2) 0.58109(9) 0.8306(2) 0.0167(5) Uani 1 1 d . . . . .
H2 H 0.229934 0.582444 0.874285 0.020 Uiso 1 1 calc R U . . .
C13 C 0.3503(3) 0.70629(9) 0.8893(3) 0.0207(6) Uani 1 1 d . . . . .
H13A H 0.377309 0.705428 0.972377 0.025 Uiso 1 1 calc R U . . .
H13B H 0.417447 0.708191 0.858711 0.025 Uiso 1 1 calc R U . . .
C21 C 0.5720(2) 0.56764(8) 1.1629(2) 0.0155(5) Uani 1 1 d . . . . .
C28 C 0.6766(2) 0.64699(9) 1.2870(2) 0.0187(5) Uani 1 1 d . . . . .
H28 H 0.686098 0.620983 1.318748 0.022 Uiso 1 1 calc R U . . .
C19 C 0.3564(2) 0.65433(9) 1.1622(2) 0.0161(5) Uani 1 1 d . . . . .
H19 H 0.405713 0.676135 1.160832 0.019 Uiso 1 1 calc R U . . .
C73 C 0.5728(2) 0.39826(8) 0.4536(2) 0.0169(5) Uani 1 1 d . . . . .
H73 H 0.570315 0.422832 0.491368 0.020 Uiso 1 1 calc R U . . .
C81 C 0.2817(2) 0.42272(9) 0.3940(2) 0.0172(5) Uani 1 1 d . . . . .
C66 C 0.5725(3) 0.49329(9) 0.6914(3) 0.0244(6) Uani 1 1 d . . . . .
H66A H 0.626227 0.491891 0.643616 0.029 Uiso 1 1 calc R U . . .
H66B H 0.524145 0.517116 0.668587 0.029 Uiso 1 1 calc R U . . .
C87 C 0.0412(3) 0.33393(9) 0.5949(3) 0.0200(5) Uani 1 1 d . . . . .
C100 C -0.0046(3) 0.37044(12) 0.8383(3) 0.0285(7) Uani 1 1 d . . . . .
H100 H -0.037330 0.354724 0.773792 0.034 Uiso 1 1 calc R U . . .
C55 C 0.2356(2) 0.38735(9) 0.5939(2) 0.0177(5) Uani 1 1 d . . . . .
C63 C 0.6334(3) 0.42272(10) 0.8380(3) 0.0230(6) Uani 1 1 d . . . . .
H63A H 0.577970 0.424623 0.883825 0.028 Uiso 1 1 calc R U . . .
H63B H 0.681015 0.398855 0.862825 0.028 Uiso 1 1 calc R U . . .
C29 C 0.7160(3) 0.67995(10) 1.3544(3) 0.0237(6) Uani 1 1 d . . . . .
H29 H 0.752288 0.676424 1.431969 0.028 Uiso 1 1 calc R U . . .
C82 C 0.3215(3) 0.42296(10) 0.2976(3) 0.0236(6) Uani 1 1 d . . . . .
H82 H 0.348836 0.399064 0.272472 0.028 Uiso 1 1 calc R U . . .
C65 C 0.6388(3) 0.49745(10) 0.8145(3) 0.0312(7) Uani 1 1 d . . . . .
H65A H 0.690015 0.520771 0.822702 0.037 Uiso 1 1 calc R U . . .
H65B H 0.585296 0.502230 0.861225 0.037 Uiso 1 1 calc R U . . .
C49 C 0.7891(3) 0.58348(10) 0.5436(2) 0.0220(6) Uani 1 1 d . . . . .
H49 H 0.761519 0.566600 0.480434 0.026 Uiso 1 1 calc R U . . .
C69 C 0.5028(2) 0.33203(9) 0.4052(2) 0.0177(5) Uani 1 1 d . . . . .
H69 H 0.453331 0.310776 0.411280 0.021 Uiso 1 1 calc R U . . .
C54 C 0.3425(3) 0.67810(12) 0.5851(3) 0.0318(8) Uani 1 1 d . . . . .
H54A H 0.345811 0.700491 0.637014 0.048 Uiso 1 1 calc R U . . .
H54B H 0.275578 0.661767 0.583567 0.048 Uiso 1 1 calc R U . . .
H54C H 0.337531 0.688364 0.509428 0.048 Uiso 1 1 calc R U . . .
C67 C 0.4983(2) 0.45583(8) 0.6730(3) 0.0183(5) Uani 1 1 d . . . . .
H67A H 0.459383 0.453230 0.592057 0.022 Uiso 1 1 calc R U . . .
H67B H 0.439692 0.458396 0.714942 0.022 Uiso 1 1 calc R U . . .
C34 C 0.8700(3) 0.56703(10) 1.1172(3) 0.0225(6) Uani 1 1 d . . . . .
H34 H 0.834160 0.583533 1.160455 0.027 Uiso 1 1 calc R U . . .
C7 C 0.2271(3) 0.58100(10) 0.7048(3) 0.0265(6) Uani 1 1 d . . . . .
H7A H 0.180450 0.605421 0.686109 0.032 Uiso 1 1 calc R U . . .
H7B H 0.283780 0.581188 0.660138 0.032 Uiso 1 1 calc R U . . .
C12 C 0.2755(3) 0.74330(10) 0.8539(3) 0.0285(7) Uani 1 1 d . . . . .
H12A H 0.318249 0.767433 0.886526 0.034 Uiso 1 1 calc R U . . .
H12B H 0.255687 0.745883 0.770955 0.034 Uiso 1 1 calc R U . . .
C22 C 0.5342(2) 0.56717(9) 1.2618(2) 0.0190(5) Uani 1 1 d . . . . .
H22 H 0.505338 0.590854 1.286429 0.023 Uiso 1 1 calc R U . . .
C62 C 0.5697(2) 0.41826(8) 0.7127(2) 0.0151(5) Uani 1 1 d . . . . .
H62 H 0.626760 0.415586 0.667875 0.018 Uiso 1 1 calc R U . . .
C18 C 0.2867(2) 0.65497(9) 1.2353(2) 0.0191(5) Uani 1 1 d . . . . .
H18 H 0.290932 0.676885 1.285154 0.023 Uiso 1 1 calc R U . . .
C94 C -0.0143(3) 0.42458(9) 0.4467(3) 0.0204(5) Uani 1 1 d . . . . .
H94 H 0.020452 0.407498 0.403965 0.024 Uiso 1 1 calc R U . . .
C15 C 0.2801(2) 0.59040(9) 1.0942(2) 0.0178(5) Uani 1 1 d . . . . .
H15 H 0.279288 0.567551 1.048342 0.021 Uiso 1 1 calc R U . . .
C56 C 0.5838(2) 0.33213(9) 0.7209(3) 0.0179(5) Uani 1 1 d . . . . .
H56 H 0.608882 0.330949 0.804857 0.022 Uiso 1 1 calc R U . . .
C26 C 0.6133(2) 0.53241(9) 1.1273(3) 0.0202(5) Uani 1 1 d . . . . .
H26 H 0.638497 0.532343 1.060579 0.024 Uiso 1 1 calc R U . . .
C3 C 0.3562(3) 0.54241(9) 0.8624(3) 0.0195(5) Uani 1 1 d . . . . .
H3A H 0.416775 0.541225 0.822485 0.023 Uiso 1 1 calc R U . . .
H3B H 0.392526 0.542321 0.944201 0.023 Uiso 1 1 calc R U . . .
C57 C 0.6942(2) 0.33550(9) 0.6833(3) 0.0224(6) Uani 1 1 d . . . . .
H57A H 0.676393 0.335701 0.600106 0.027 Uiso 1 1 calc R U . . .
H57B H 0.733182 0.360796 0.711387 0.027 Uiso 1 1 calc R U . . .
C17 C 0.2107(2) 0.62411(11) 1.2369(2) 0.0206(5) Uani 1 1 d . . . . .
C76 C 0.2405(3) 0.30067(9) 0.4474(3) 0.0210(6) Uani 1 1 d . . . . .
H76 H 0.280124 0.298077 0.524402 0.025 Uiso 1 1 calc R U . . .
C6 C 0.1513(3) 0.54422(11) 0.6739(4) 0.0366(9) Uani 1 1 d . . . . .
H6A H 0.089887 0.545473 0.712710 0.044 Uiso 1 1 calc R U . . .
H6B H 0.115993 0.544111 0.591839 0.044 Uiso 1 1 calc R U . . .
C10 C 0.1022(3) 0.70252(10) 0.8486(3) 0.0233(6) Uani 1 1 d . . . . .
H10M H 0.077790 0.703560 0.765469 0.028 Uiso 1 1 calc R U . . .
H10N H 0.033526 0.700858 0.876774 0.028 Uiso 1 1 calc R U . . .
C80 C 0.1707(3) 0.34171(10) 0.2831(3) 0.0228(6) Uani 1 1 d . . . . .
H80 H 0.162538 0.367083 0.247498 0.027 Uiso 1 1 calc R U . . .
C78 C 0.1336(3) 0.27112(11) 0.2737(3) 0.0305(7) Uani 1 1 d . . . . .
H78 H 0.101590 0.248244 0.231764 0.037 Uiso 1 1 calc R U . . .
C5 C 0.2190(3) 0.50573(11) 0.7071(4) 0.0368(9) Uani 1 1 d . . . . .
H5A H 0.167143 0.482551 0.690164 0.044 Uiso 1 1 calc R U . . .
H5B H 0.275159 0.503042 0.662354 0.044 Uiso 1 1 calc R U . . .
C88 C 0.0888(3) 0.30057(10) 0.6583(3) 0.0250(6) Uani 1 1 d . . . . .
H88 H 0.155676 0.303598 0.717719 0.030 Uiso 1 1 calc R U . . .
C64 C 0.7083(3) 0.46014(10) 0.8562(3) 0.0278(7) Uani 1 1 d . . . . .
H64A H 0.745987 0.463050 0.937323 0.033 Uiso 1 1 calc R U . . .
H64B H 0.767838 0.457132 0.815584 0.033 Uiso 1 1 calc R U . . .
C25 C 0.6176(3) 0.49743(10) 1.1893(3) 0.0280(7) Uani 1 1 d . . . . .
H25 H 0.645771 0.473564 1.164864 0.034 Uiso 1 1 calc R U . . .
C48 C 0.8842(3) 0.60661(11) 0.5487(3) 0.0246(6) Uani 1 1 d . . . . .
C31 C 0.6534(3) 0.72311(9) 1.1938(3) 0.0215(6) Uani 1 1 d . . . . .
H31 H 0.646976 0.749096 1.161965 0.026 Uiso 1 1 calc R U . . .
C44 C 0.9261(3) 0.66262(10) 1.0631(3) 0.0272(7) Uani 1 1 d . . . . .
H44 H 0.965839 0.639199 1.094317 0.033 Uiso 1 1 calc R U . . .
C103 C 0.0854(3) 0.41563(11) 1.0276(3) 0.0257(6) Uani 1 1 d . . . . .
H103 H 0.117691 0.431125 1.092669 0.031 Uiso 1 1 calc R U . . .
C46 C 0.8667(3) 0.63264(11) 0.7286(3) 0.0276(7) Uani 1 1 d . . . . .
H46 H 0.894424 0.649661 0.791384 0.033 Uiso 1 1 calc R U . . .
C50 C 0.7331(3) 0.58423(9) 0.6279(2) 0.0186(5) Uani 1 1 d . . . . .
H50 H 0.668753 0.567628 0.621679 0.022 Uiso 1 1 calc R U . . .
C98 C -0.0457(3) 0.44409(11) 0.6240(3) 0.0260(6) Uani 1 1 d . . . . .
H98 H -0.033170 0.440302 0.702791 0.031 Uiso 1 1 calc R U . . .
C4 C 0.2800(3) 0.50581(10) 0.8317(3) 0.0283(7) Uani 1 1 d . . . . .
H4A H 0.326318 0.481322 0.850365 0.034 Uiso 1 1 calc R U . . .
H4B H 0.223466 0.505764 0.876594 0.034 Uiso 1 1 calc R U . . .
C72 C 0.6475(2) 0.39365(9) 0.3863(3) 0.0197(5) Uani 1 1 d . . . . .
H72 H 0.697583 0.414845 0.381255 0.024 Uiso 1 1 calc R U . . .
C37 C 0.9763(3) 0.51885(11) 0.9923(3) 0.0323(7) Uani 1 1 d . . . . .
H37 H 1.012685 0.502263 0.949808 0.039 Uiso 1 1 calc R U . . .
C35 C 0.9383(3) 0.53566(11) 1.1691(3) 0.0292(7) Uani 1 1 d . . . . .
H35 H 0.949070 0.530813 1.247226 0.035 Uiso 1 1 calc R U . . .
C40 C 0.7663(3) 0.69438(9) 0.9370(3) 0.0229(6) Uani 1 1 d . . . . .
H40 H 0.695664 0.692704 0.882159 0.028 Uiso 1 1 calc R U . . .
C51 C 0.9452(3) 0.60601(14) 0.4570(3) 0.0355(8) Uani 1 1 d . . . . .
H51A H 1.006463 0.586312 0.475462 0.053 Uiso 1 1 calc R U . . .
H51B H 0.976918 0.632475 0.450500 0.053 Uiso 1 1 calc R U . . .
H51C H 0.891780 0.598843 0.385523 0.053 Uiso 1 1 calc R U . . .
C16 C 0.2071(3) 0.59241(10) 1.1643(3) 0.0224(6) Uani 1 1 d . . . . .
H16 H 0.153875 0.571567 1.162099 0.027 Uiso 1 1 calc R U . . .
C61 C 0.5245(3) 0.29205(9) 0.6851(3) 0.0215(6) Uani 1 1 d . . . . .
H61A H 0.457116 0.289975 0.715298 0.026 Uiso 1 1 calc R U . . .
H61B H 0.498324 0.290943 0.602046 0.026 Uiso 1 1 calc R U . . .
C92 C -0.0566(3) 0.32873(12) 0.5092(3) 0.0379(9) Uani 1 1 d . . . . .
H92 H -0.091261 0.351115 0.466485 0.046 Uiso 1 1 calc R U . . .
C102 C -0.0158(3) 0.39544(11) 1.0201(3) 0.0266(6) Uani 1 1 d . . . . .
C96 C -0.1358(3) 0.48040(10) 0.4555(3) 0.0280(7) Uani 1 1 d . . . . .
H96 H -0.183765 0.501383 0.419112 0.034 Uiso 1 1 calc R U . . .
C42 C 0.9170(4) 0.73444(11) 1.0495(3) 0.0339(8) Uani 1 1 d . . . . .
H42 H 0.949031 0.759891 1.072279 0.041 Uiso 1 1 calc R U . . .
C70 C 0.5757(2) 0.32798(9) 0.3356(2) 0.0200(5) Uani 1 1 d . . . . .
H70 H 0.574653 0.304030 0.294127 0.024 Uiso 1 1 calc R U . . .
C24 C 0.5803(3) 0.49750(10) 1.2875(3) 0.0302(7) Uani 1 1 d . . . . .
H24 H 0.583280 0.473632 1.329727 0.036 Uiso 1 1 calc R U . . .
C106 C 0.3063(3) 0.32918(12) 0.9946(3) 0.0316(7) Uani 1 1 d . . . . .
H10A H 0.342153 0.322373 1.073211 0.047 Uiso 1 1 calc R U . . .
H10B H 0.285678 0.304633 0.950806 0.047 Uiso 1 1 calc R U . . .
H10C H 0.238056 0.345057 0.990483 0.047 Uiso 1 1 calc R U . . .
C105 C -0.0769(3) 0.39857(13) 1.1120(3) 0.0346(8) Uani 1 1 d . . . . .
H10D H -0.158710 0.400363 1.078155 0.052 Uiso 1 1 calc R U . . .
H10E H -0.051135 0.422479 1.157227 0.052 Uiso 1 1 calc R U . . .
H10F H -0.060471 0.374886 1.160189 0.052 Uiso 1 1 calc R U . . .
C101 C -0.0596(3) 0.37347(13) 0.9244(3) 0.0307(7) Uani 1 1 d . . . . .
H101 H -0.129462 0.359899 0.916489 0.037 Uiso 1 1 calc R U . . .
C47 C 0.9218(3) 0.63101(12) 0.6432(3) 0.0297(7) Uani 1 1 d . . . . .
H47 H 0.987281 0.647003 0.649192 0.036 Uiso 1 1 calc R U . . .
C86 C 0.2409(3) 0.45828(10) 0.4287(3) 0.0249(6) Uani 1 1 d . . . . .
H86 H 0.213989 0.458485 0.494452 0.030 Uiso 1 1 calc R U . . .
C30 C 0.7024(3) 0.71795(9) 1.3085(3) 0.0232(6) Uani 1 1 d . . . . .
H30 H 0.726553 0.740526 1.355234 0.028 Uiso 1 1 calc R U . . .
C36 C 0.9906(3) 0.51153(11) 1.1063(3) 0.0321(8) Uani 1 1 d . . . . .
H36 H 1.036446 0.489849 1.141259 0.039 Uiso 1 1 calc R U . . .
C23 C 0.5392(3) 0.53224(11) 1.3234(3) 0.0257(6) Uani 1 1 d . . . . .
H23 H 0.514280 0.532142 1.390322 0.031 Uiso 1 1 calc R U . . .
C58 C 0.7720(3) 0.29999(11) 0.7296(4) 0.0366(9) Uani 1 1 d . . . . .
H58A H 0.842351 0.302004 0.704302 0.044 Uiso 1 1 calc R U . . .
H58B H 0.793152 0.300743 0.812870 0.044 Uiso 1 1 calc R U . . .
C97 C -0.1162(3) 0.47498(11) 0.5703(3) 0.0305(7) Uani 1 1 d . . . . .
H97 H -0.150697 0.492295 0.612712 0.037 Uiso 1 1 calc R U . . .
C83 C 0.3209(3) 0.45848(13) 0.2380(3) 0.0334(8) Uani 1 1 d . . . . .
H83 H 0.348681 0.458697 0.172791 0.040 Uiso 1 1 calc R U . . .
C77 C 0.1921(3) 0.26728(10) 0.3870(3) 0.0261(6) Uani 1 1 d . . . . .
H77 H 0.198810 0.241899 0.422491 0.031 Uiso 1 1 calc R U . . .
C79 C 0.1222(3) 0.30799(11) 0.2230(3) 0.0309(7) Uani 1 1 d . . . . .
H79 H 0.081060 0.310522 0.146469 0.037 Uiso 1 1 calc R U . . .
C20 C 0.1364(3) 0.62494(13) 1.3177(3) 0.0291(6) Uani 1 1 d . . . . .
H20A H 0.173341 0.610124 1.385953 0.044 Uiso 1 1 calc R U . . .
H20B H 0.063135 0.612601 1.282120 0.044 Uiso 1 1 calc R U . . .
H20C H 0.124458 0.652650 1.337338 0.044 Uiso 1 1 calc R U . . .
C43 C 0.9729(4) 0.70025(12) 1.0961(3) 0.0371(8) Uani 1 1 d . . . . .
H43 H 1.043585 0.702260 1.150854 0.045 Uiso 1 1 calc R U . . .
C89 C 0.0399(3) 0.26337(10) 0.6356(3) 0.0298(7) Uani 1 1 d . . . . .
H89 H 0.072310 0.241178 0.680568 0.036 Uiso 1 1 calc R U . . .
C45 C 0.7693(2) 0.60901(9) 0.7222(2) 0.0170(5) Uani 1 1 d . . . . .
C85 C 0.2394(3) 0.49335(11) 0.3676(3) 0.0334(8) Uani 1 1 d . . . . .
H85 H 0.210493 0.517263 0.390870 0.040 Uiso 1 1 calc R U . . .
C108 C 0.5284(3) 0.32476(12) 0.9815(3) 0.0321(7) Uani 1 1 d . . . . .
H10G H 0.535753 0.316097 1.059058 0.048 Uiso 1 1 calc R U . . .
H10H H 0.597230 0.338934 0.977177 0.048 Uiso 1 1 calc R U . . .
H10I H 0.517440 0.301409 0.931925 0.048 Uiso 1 1 calc R U . . .
C71 C 0.6505(2) 0.35856(9) 0.3259(2) 0.0191(5) Uani 1 1 d . . . . .
C41 C 0.8145(3) 0.73156(10) 0.9698(3) 0.0288(7) Uani 1 1 d . . . . .
H41 H 0.776595 0.755088 0.937014 0.035 Uiso 1 1 calc R U . . .
C90 C -0.0560(4) 0.25818(12) 0.5480(4) 0.0389(9) Uani 1 1 d . . . . .
H90 H -0.088119 0.232382 0.531243 0.047 Uiso 1 1 calc R U . . .
C91 C -0.1049(4) 0.29091(13) 0.4847(4) 0.0495(12) Uani 1 1 d . . . . .
H91 H -0.171219 0.287613 0.424832 0.059 Uiso 1 1 calc R U . . .
C11 C 0.1671(3) 0.74049(10) 0.8931(4) 0.0307(7) Uani 1 1 d . . . . .
H11A H 0.186424 0.740526 0.976286 0.037 Uiso 1 1 calc R U . . .
H11B H 0.118793 0.764014 0.865820 0.037 Uiso 1 1 calc R U . . .
C52 C 0.5727(3) 0.68214(15) 0.5972(4) 0.0453(11) Uani 1 1 d . . . . .
H52A H 0.544688 0.690658 0.518752 0.068 Uiso 1 1 calc R U . . .
H52B H 0.645973 0.668794 0.607515 0.068 Uiso 1 1 calc R U . . .
H52C H 0.581624 0.705500 0.646624 0.068 Uiso 1 1 calc R U . . .
C107 C 0.4500(3) 0.39582(12) 1.0473(3) 0.0337(8) Uani 1 1 d . . . . .
H10J H 0.386560 0.413880 1.045783 0.051 Uiso 1 1 calc R U . . .
H10K H 0.513803 0.411105 1.034385 0.051 Uiso 1 1 calc R U . . .
H10L H 0.473198 0.382650 1.120740 0.051 Uiso 1 1 calc R U . . .
C95 C -0.0853(3) 0.45513(10) 0.3934(3) 0.0240(6) Uani 1 1 d . . . . .
H95 H -0.099223 0.458697 0.314495 0.029 Uiso 1 1 calc R U . . .
C53 C 0.4468(4) 0.61347(15) 0.5109(3) 0.0441(11) Uani 1 1 d . . . . .
H53A H 0.426013 0.629021 0.441149 0.066 Uiso 1 1 calc R U . . .
H53B H 0.385283 0.594955 0.512909 0.066 Uiso 1 1 calc R U . . .
H53C H 0.516151 0.598360 0.514000 0.066 Uiso 1 1 calc R U . . .
C84 C 0.2803(3) 0.49317(12) 0.2731(4) 0.0355(9) Uani 1 1 d . . . . .
H84 H 0.280405 0.517147 0.231962 0.043 Uiso 1 1 calc R U . . .
C59 C 0.7128(3) 0.26071(11) 0.6893(5) 0.0472(12) Uani 1 1 d . . . . .
H59A H 0.764174 0.238217 0.719609 0.057 Uiso 1 1 calc R U . . .
H59B H 0.694408 0.259497 0.606143 0.057 Uiso 1 1 calc R U . . .
C74 C 0.7295(3) 0.35492(11) 0.2509(3) 0.0268(6) Uani 1 1 d . . . . .
H74A H 0.758635 0.327577 0.254315 0.040 Uiso 1 1 calc R U . . .
H74B H 0.792843 0.373531 0.276174 0.040 Uiso 1 1 calc R U . . .
H74C H 0.688477 0.361268 0.173301 0.040 Uiso 1 1 calc R U . . .
C60 C 0.6038(3) 0.25674(10) 0.7278(4) 0.0363(9) Uani 1 1 d . . . . .
H60A H 0.622744 0.255859 0.810960 0.044 Uiso 1 1 calc R U . . .
H60B H 0.565048 0.231513 0.698639 0.044 Uiso 1 1 calc R U . . .

loop_
_atom_site_aniso_label
_atom_site_aniso_U_11
_atom_site_aniso_U_22
_atom_site_aniso_U_33
_atom_site_aniso_U_23
_atom_site_aniso_U_13
_atom_site_aniso_U_12
Rh2 0.01272(8) 0.01736(9) 0.01180(8) 0.00069(7) 0.00284(6) -0.00049(7)
Rh1 0.01333(8) 0.01790(9) 0.01042(8) -0.00015(7) 0.00341(6) 0.00162(7)
P2 0.0128(3) 0.0128(3) 0.0111(3) 0.0001(2) 0.0038(2) 0.0011(2)
P5 0.0125(3) 0.0131(3) 0.0137(3) 0.0009(3) 0.0029(2) -0.0003(2)
P3 0.0128(3) 0.0167(3) 0.0124(3) -0.0011(2) 0.0041(2) 0.0019(2)
P1 0.0121(3) 0.0132(3) 0.0116(2) -0.0004(3) 0.0023(2) 0.0012(2)
P7 0.0126(3) 0.0199(4) 0.0135(3) -0.0003(2) 0.0032(2) 0.0014(2)
P6 0.0136(3) 0.0134(3) 0.0120(3) 0.0001(2) 0.0035(2) -0.0007(2)
P4 0.0241(4) 0.0371(5) 0.0128(3) 0.0054(3) 0.0057(3) 0.0094(3)
P8 0.0237(4) 0.0247(4) 0.0191(3) 0.0005(3) 0.0045(3) 0.0028(3)
N1 0.0122(9) 0.0153(10) 0.0115(8) -0.0013(8) 0.0048(7) -0.0006(8)
N2 0.0148(10) 0.0267(12) 0.0106(10) -0.0021(9) 0.0059(8) 0.0005(9)
N3 0.0125(9) 0.0133(11) 0.0131(9) 0.0001(8) 0.0043(7) -0.0005(8)
C8 0.0147(12) 0.0144(12) 0.0156(12) 0.0020(9) 0.0033(9) 0.0012(9)
C1 0.0127(11) 0.0204(13) 0.0129(11) 0.0009(9) 0.0018(9) 0.0021(9)
C9 0.0166(13) 0.0171(13) 0.0225(13) -0.0011(10) 0.0056(10) 0.0024(10)
N4 0.0143(10) 0.0295(13) 0.0132(10) 0.0003(9) 0.0035(8) 0.0015(9)
C27 0.0136(11) 0.0152(12) 0.0156(11) -0.0016(9) 0.0051(9) -0.0007(9)
C33 0.0130(12) 0.0187(13) 0.0212(13) 0.0004(10) 0.0027(10) 0.0003(9)
C14 0.0118(10) 0.0183(11) 0.0128(10) 0.0022(10) 0.0041(8) 0.0021(9)
C104 0.0205(14) 0.0314(17) 0.0239(14) -0.0026(12) 0.0090(12) -0.0010(12)
C38 0.0198(14) 0.0229(15) 0.0287(15) -0.0044(12) 0.0034(12) 0.0034(11)
C93 0.0141(12) 0.0168(13) 0.0224(13) -0.0009(10) 0.0034(10) 0.0009(9)
C75 0.0134(11) 0.0170(13) 0.0181(12) -0.0052(9) 0.0055(9) -0.0031(9)
C99 0.0160(12) 0.0262(14) 0.0158(12) 0.0017(10) 0.0062(10) 0.0017(10)
C32 0.0177(12) 0.0172(13) 0.0180(12) -0.0003(10) 0.0051(10) -0.0008(10)
C68 0.0173(11) 0.0175(13) 0.0154(11) 0.0014(9) 0.0065(9) 0.0012(9)
C39 0.0198(13) 0.0164(13) 0.0175(12) -0.0029(9) 0.0079(10) -0.0014(10)
C2 0.0134(12) 0.0151(12) 0.0205(13) -0.0041(10) 0.0022(9) 0.0009(9)
C13 0.0181(13) 0.0144(13) 0.0274(14) 0.0015(10) 0.0023(11) 0.0003(10)
C21 0.0139(11) 0.0145(12) 0.0167(12) 0.0018(9) 0.0018(9) -0.0002(9)
C28 0.0194(12) 0.0183(13) 0.0166(12) -0.0012(10) 0.0015(10) -0.0011(10)
C19 0.0155(12) 0.0173(12) 0.0161(11) 0.0004(9) 0.0049(9) 0.0012(9)
C73 0.0176(12) 0.0153(12) 0.0197(12) -0.0008(10) 0.0082(10) -0.0010(9)
C81 0.0174(12) 0.0179(13) 0.0147(12) 0.0037(9) 0.0013(9) -0.0015(10)
C66 0.0222(14) 0.0144(13) 0.0340(17) -0.0013(11) 0.0029(12) -0.0022(10)
C87 0.0183(13) 0.0215(14) 0.0206(13) 0.0005(10) 0.0059(10) -0.0008(10)
C100 0.0191(13) 0.046(2) 0.0215(13) -0.0101(14) 0.0077(11) -0.0100(13)
C55 0.0137(11) 0.0240(14) 0.0152(11) -0.0020(9) 0.0032(9) 0.0027(9)
C63 0.0205(14) 0.0218(14) 0.0229(14) -0.0028(11) -0.0012(11) -0.0040(11)
C29 0.0252(15) 0.0258(15) 0.0180(13) -0.0043(11) 0.0016(11) -0.0018(11)
C82 0.0218(14) 0.0286(16) 0.0193(13) 0.0051(11) 0.0035(11) -0.0047(12)
C65 0.0301(17) 0.0191(15) 0.0378(19) -0.0101(13) -0.0031(14) -0.0023(12)
C49 0.0277(15) 0.0245(15) 0.0149(12) -0.0030(10) 0.0075(11) 0.0068(12)
C69 0.0163(12) 0.0176(13) 0.0204(12) -0.0023(10) 0.0069(10) -0.0017(9)
C54 0.0343(18) 0.044(2) 0.0181(14) 0.0105(13) 0.0089(13) 0.0160(15)
C67 0.0176(12) 0.0132(12) 0.0229(13) -0.0016(10) 0.0032(10) 0.0010(9)
C34 0.0170(13) 0.0255(15) 0.0244(14) 0.0059(11) 0.0044(11) 0.0019(11)
C7 0.0256(15) 0.0257(16) 0.0226(14) -0.0072(12) -0.0036(11) 0.0010(12)
C12 0.0253(16) 0.0142(14) 0.0427(19) 0.0021(12) 0.0027(14) 0.0020(11)
C22 0.0191(13) 0.0206(13) 0.0171(12) 0.0055(10) 0.0045(10) 0.0000(10)
C62 0.0149(12) 0.0136(12) 0.0168(12) -0.0019(9) 0.0040(9) -0.0023(9)
C18 0.0194(13) 0.0240(14) 0.0164(12) -0.0035(10) 0.0088(10) 0.0009(10)
C94 0.0178(13) 0.0207(14) 0.0219(13) 0.0013(10) 0.0039(10) 0.0021(10)
C15 0.0190(13) 0.0175(13) 0.0179(12) -0.0013(10) 0.0064(10) -0.0020(10)
C56 0.0127(12) 0.0143(12) 0.0253(14) 0.0021(10) 0.0023(10) 0.0002(9)
C26 0.0190(13) 0.0164(13) 0.0237(13) -0.0010(10) 0.0032(10) 0.0019(10)
C3 0.0189(13) 0.0143(12) 0.0244(14) -0.0038(10) 0.0040(10) 0.0005(10)
C57 0.0131(12) 0.0141(13) 0.0385(17) -0.0007(11) 0.0040(11) 0.0011(10)
C17 0.0152(11) 0.0303(14) 0.0175(11) 0.0031(12) 0.0063(9) 0.0008(12)
C76 0.0222(14) 0.0193(13) 0.0220(13) -0.0012(10) 0.0065(11) -0.0060(11)
C6 0.0280(17) 0.0284(18) 0.043(2) -0.0146(15) -0.0085(15) -0.0007(13)
C10 0.0176(13) 0.0208(14) 0.0294(15) -0.0001(11) 0.0021(11) 0.0065(11)
C80 0.0224(14) 0.0252(15) 0.0189(13) -0.0026(11) 0.0020(10) -0.0032(11)
C78 0.0314(17) 0.0267(16) 0.0338(17) -0.0147(13) 0.0093(13) -0.0118(13)
C5 0.0288(17) 0.0255(17) 0.049(2) -0.0187(15) -0.0031(15) -0.0032(13)
C88 0.0191(13) 0.0251(15) 0.0295(16) 0.0062(12) 0.0040(11) 0.0040(11)
C64 0.0244(15) 0.0234(15) 0.0295(16) -0.0041(12) -0.0041(12) -0.0049(12)
C25 0.0264(15) 0.0148(14) 0.0401(18) 0.0041(12) 0.0038(13) 0.0017(11)
C48 0.0201(14) 0.0372(18) 0.0184(13) 0.0027(12) 0.0086(11) 0.0064(12)
C31 0.0210(13) 0.0159(13) 0.0288(15) -0.0016(11) 0.0089(11) -0.0011(10)
C44 0.0281(16) 0.0229(16) 0.0270(16) -0.0018(12) 0.0006(12) -0.0032(12)
C103 0.0246(15) 0.0352(18) 0.0184(13) -0.0040(12) 0.0073(11) 0.0024(13)
C46 0.0207(14) 0.044(2) 0.0197(13) -0.0083(13) 0.0086(11) -0.0066(13)
C50 0.0216(13) 0.0169(13) 0.0181(12) -0.0016(10) 0.0065(10) 0.0008(10)
C98 0.0229(15) 0.0309(17) 0.0242(15) -0.0039(12) 0.0063(12) 0.0057(12)
C4 0.0257(15) 0.0152(14) 0.044(2) -0.0067(13) 0.0085(14) -0.0013(11)
C72 0.0180(13) 0.0186(13) 0.0247(13) 0.0007(11) 0.0096(11) -0.0030(10)
C37 0.0236(16) 0.0231(16) 0.047(2) -0.0056(14) 0.0041(14) 0.0059(12)
C35 0.0202(14) 0.0300(17) 0.0337(17) 0.0128(14) 0.0003(12) -0.0013(12)
C40 0.0265(14) 0.0209(14) 0.0239(14) 0.0006(11) 0.0111(11) 0.0017(11)
C51 0.0280(17) 0.060(3) 0.0228(15) 0.0033(16) 0.0148(13) 0.0071(16)
C16 0.0193(13) 0.0253(15) 0.0241(14) 0.0015(11) 0.0081(11) -0.0045(11)
C61 0.0155(13) 0.0135(13) 0.0342(16) 0.0031(11) 0.0039(11) -0.0013(10)
C92 0.037(2) 0.0242(17) 0.040(2) 0.0065(15) -0.0124(16) -0.0071(14)
C102 0.0259(15) 0.0363(18) 0.0208(14) 0.0025(13) 0.0117(12) 0.0068(13)
C96 0.0222(15) 0.0194(15) 0.0381(18) 0.0028(13) 0.0002(13) 0.0049(11)
C42 0.046(2) 0.0230(16) 0.0369(19) -0.0096(14) 0.0185(16) -0.0111(15)
C70 0.0202(13) 0.0193(13) 0.0223(13) -0.0046(10) 0.0086(10) 0.0002(10)
C24 0.0258(16) 0.0212(15) 0.0403(19) 0.0153(13) 0.0026(14) -0.0014(12)
C106 0.0361(18) 0.0336(18) 0.0276(16) 0.0075(14) 0.0128(14) 0.0007(14)
C105 0.0329(18) 0.051(2) 0.0257(16) 0.0021(15) 0.0171(14) 0.0045(16)
C101 0.0225(14) 0.045(2) 0.0298(15) -0.0036(16) 0.0154(12) -0.0070(15)
C47 0.0197(13) 0.048(2) 0.0243(14) -0.0010(14) 0.0115(11) -0.0075(13)
C86 0.0214(14) 0.0188(14) 0.0297(16) 0.0019(12) -0.0020(12) -0.0011(11)
C30 0.0240(14) 0.0192(14) 0.0269(14) -0.0087(11) 0.0071(11) -0.0047(11)
C36 0.0216(15) 0.0197(15) 0.049(2) 0.0056(14) -0.0018(14) 0.0012(12)
C23 0.0224(14) 0.0303(17) 0.0233(14) 0.0099(12) 0.0041(11) -0.0042(12)
C58 0.0155(14) 0.0213(16) 0.071(3) 0.0015(16) 0.0071(16) 0.0020(12)
C97 0.0288(17) 0.0270(16) 0.0346(17) -0.0066(13) 0.0063(14) 0.0099(13)
C83 0.0265(16) 0.044(2) 0.0281(16) 0.0131(15) 0.0037(13) -0.0084(14)
C77 0.0291(16) 0.0175(14) 0.0330(16) -0.0036(12) 0.0103(13) -0.0068(12)
C79 0.0311(17) 0.0343(19) 0.0234(15) -0.0097(13) -0.0002(12) -0.0078(14)
C20 0.0218(13) 0.0456(19) 0.0244(13) -0.0062(15) 0.0142(11) -0.0060(15)
C43 0.038(2) 0.033(2) 0.0346(18) -0.0056(15) 0.0000(15) -0.0132(16)
C89 0.0259(15) 0.0236(15) 0.0423(19) 0.0092(14) 0.0130(14) 0.0054(12)
C45 0.0148(12) 0.0214(13) 0.0160(11) -0.0023(10) 0.0063(9) 0.0020(10)
C85 0.0259(16) 0.0203(15) 0.049(2) 0.0060(14) -0.0004(15) 0.0007(12)
C108 0.0333(18) 0.0370(19) 0.0245(15) 0.0062(14) 0.0050(13) 0.0111(15)
C71 0.0163(12) 0.0236(14) 0.0197(12) 0.0025(10) 0.0089(10) 0.0020(10)
C41 0.0405(18) 0.0188(14) 0.0340(17) 0.0004(12) 0.0220(15) 0.0011(13)
C90 0.036(2) 0.0229(17) 0.056(3) 0.0002(16) 0.0072(18) -0.0070(14)
C91 0.048(2) 0.031(2) 0.053(3) 0.0036(18) -0.017(2) -0.0152(18)
C11 0.0248(16) 0.0188(15) 0.046(2) -0.0066(14) 0.0054(14) 0.0066(12)
C52 0.035(2) 0.065(3) 0.041(2) 0.031(2) 0.0198(17) 0.0114(19)
C107 0.0366(19) 0.039(2) 0.0234(15) -0.0014(14) 0.0040(13) 0.0020(15)
C95 0.0214(14) 0.0227(15) 0.0254(14) 0.0039(11) 0.0018(11) 0.0007(11)
C53 0.046(2) 0.069(3) 0.0143(13) -0.0079(15) 0.0025(13) 0.030(2)
C84 0.0257(16) 0.0292(18) 0.045(2) 0.0199(15) -0.0023(14) -0.0038(13)
C59 0.0206(16) 0.0173(16) 0.101(4) -0.0039(19) 0.011(2) 0.0037(13)
C74 0.0226(14) 0.0334(17) 0.0297(16) -0.0019(13) 0.0161(12) 0.0007(12)
C60 0.0212(16) 0.0130(14) 0.070(3) 0.0067(15) 0.0028(16) 0.0001(11)

loop_
_atom_type_symbol
_atom_type_description
_atom_type_scat_dispersion_real
_atom_type_scat_dispersion_imag
_atom_type_scat_source
C C 0.0033 0.0016 'International Tables Vol C Tables 4.2.6.8 and 6.1.1.4'
H H 0.0000 0.0000 'International Tables Vol C Tables 4.2.6.8 and 6.1.1.4'
N N 0.0061 0.0033 'International Tables Vol C Tables 4.2.6.8 and 6.1.1.4'
P P 0.1023 0.0942 'International Tables Vol C Tables 4.2.6.8 and 6.1.1.4'
Rh Rh -1.1178 0.9187 'International Tables Vol C Tables 4.2.6.8 and 6.1.1.4'

loop_
_geom_angle_atom_site_label_1
_geom_angle_atom_site_label_2
_geom_angle_atom_site_label_3
_geom_angle
_geom_angle_site_symmetry_1
_geom_angle_site_symmetry_3
_geom_angle_publ_flag
C55 Rh2 N4 72.28(10) . . ?
C55 Rh2 P5 86.79(8) . . ?
N4 Rh2 P5 158.52(7) . . ?
C55 Rh2 P8 169.24(8) . . ?
N4 Rh2 P8 99.42(7) . . ?
P5 Rh2 P8 101.93(3) . . ?
C55 Rh2 P7 37.97(8) . . ?
N4 Rh2 P7 36.22(6) . . ?
P5 Rh2 P7 124.14(2) . . ?
P8 Rh2 P7 132.15(3) . . ?
C1 Rh1 P1 86.99(8) . . ?
C1 Rh1 N2 72.07(10) . . ?
P1 Rh1 N2 158.27(7) . . ?
C1 Rh1 P4 168.59(8) . . ?
P1 Rh1 P4 102.62(3) . . ?
N2 Rh1 P4 98.84(7) . . ?
C1 Rh1 P3 38.16(8) . . ?
P1 Rh1 P3 124.45(2) . . ?
N2 Rh1 P3 36.26(6) . . ?
P4 Rh1 P3 131.10(3) . . ?
C1 P2 N1 105.78(12) . . ?
C1 P2 C27 116.81(14) . . ?
N1 P2 C27 107.38(12) . . ?
C1 P2 C21 115.28(14) . . ?
N1 P2 C21 105.68(12) . . ?
C27 P2 C21 105.16(13) . . ?
N3 P5 C62 103.59(12) . . ?
N3 P5 C56 102.40(12) . . ?
C62 P5 C56 102.58(12) . . ?
N3 P5 Rh2 107.81(7) . . ?
C62 P5 Rh2 115.16(9) . . ?
C56 P5 Rh2 123.05(10) . . ?
N2 P3 C1 99.01(13) . . ?
N2 P3 C33 113.92(14) . . ?
C1 P3 C33 112.73(14) . . ?
N2 P3 C39 112.28(14) . . ?
C1 P3 C39 115.39(14) . . ?
C33 P3 C39 103.95(14) . . ?
N2 P3 Rh1 52.91(8) . . ?
C1 P3 Rh1 49.93(9) . . ?
C33 P3 Rh1 143.68(10) . . ?
C39 P3 Rh1 112.35(10) . . ?
N1 P1 C2 102.70(13) . . ?
N1 P1 C8 103.01(12) . . ?
C2 P1 C8 103.15(12) . . ?
N1 P1 Rh1 107.73(7) . . ?
C2 P1 Rh1 115.13(9) . . ?
C8 P1 Rh1 122.80(9) . . ?
N4 P7 C55 99.39(13) . . ?
N4 P7 C93 113.00(14) . . ?
C55 P7 C93 112.73(14) . . ?
N4 P7 C87 112.03(14) . . ?
C55 P7 C87 115.74(14) . . ?
C93 P7 C87 104.31(14) . . ?
N4 P7 Rh2 52.81(9) . . ?
C55 P7 Rh2 49.69(10) . . ?
C93 P7 Rh2 141.49(10) . . ?
C87 P7 Rh2 114.20(10) . . ?
C55 P6 N3 106.30(13) . . ?
C55 P6 C75 115.95(14) . . ?
N3 P6 C75 107.59(12) . . ?
C55 P6 C81 114.33(15) . . ?
N3 P6 C81 105.85(12) . . ?
C75 P6 C81 106.22(14) . . ?
C52 P4 C54 98.43(19) . . ?
C52 P4 C53 100.1(2) . . ?
C54 P4 C53 98.30(17) . . ?
C52 P4 Rh1 111.68(14) . . ?
C54 P4 Rh1 124.23(11) . . ?
C53 P4 Rh1 119.72(14) . . ?
C107 P8 C108 98.03(18) . . ?
C107 P8 C106 100.08(18) . . ?
C108 P8 C106 97.61(18) . . ?
C107 P8 Rh2 120.62(13) . . ?
C108 P8 Rh2 123.38(12) . . ?
C106 P8 Rh2 112.56(13) . . ?
C14 N1 P2 118.12(16) . . ?
C14 N1 P1 124.81(17) . . ?
P2 N1 P1 116.82(12) . . ?
C45 N2 P3 130.2(2) . . ?
C45 N2 Rh1 136.59(19) . . ?
P3 N2 Rh1 90.84(10) . . ?
C68 N3 P6 119.33(18) . . ?
C68 N3 P5 123.74(18) . . ?
P6 N3 P5 116.31(12) . . ?
C13 C8 C9 110.7(2) . . ?
C13 C8 P1 109.97(19) . . ?
C9 C8 P1 120.1(2) . . ?
C13 C8 H8 104.9 . . ?
C9 C8 H8 104.9 . . ?
P1 C8 H8 104.9 . . ?
P2 C1 P3 139.36(18) . . ?
P2 C1 Rh1 120.33(15) . . ?
P3 C1 Rh1 91.92(12) . . ?
C10 C9 C8 110.8(2) . . ?
C10 C9 H9A 109.5 . . ?
C8 C9 H9A 109.5 . . ?
C10 C9 H9B 109.5 . . ?
C8 C9 H9B 109.5 . . ?
H9A C9 H9B 108.1 . . ?
C99 N4 P7 129.4(2) . . ?
C99 N4 Rh2 137.6(2) . . ?
P7 N4 Rh2 90.98(11) . . ?
C28 C27 C32 118.9(3) . . ?
C28 C27 P2 125.0(2) . . ?
C32 C27 P2 116.1(2) . . ?
C38 C33 C34 118.8(3) . . ?
C38 C33 P3 122.9(2) . . ?
C34 C33 P3 118.1(2) . . ?
C19 C14 C15 118.5(2) . . ?
C19 C14 N1 119.9(2) . . ?
C15 C14 N1 121.6(3) . . ?
C99 C104 C103 121.0(3) . . ?
C99 C104 H104 119.5 . . ?
C103 C104 H104 119.5 . . ?
C37 C38 C33 120.1(3) . . ?
C37 C38 H38 119.9 . . ?
C33 C38 H38 119.9 . . ?
C98 C93 C94 119.1(3) . . ?
C98 C93 P7 122.2(2) . . ?
C94 C93 P7 118.4(2) . . ?
C76 C75 C80 119.4(3) . . ?
C76 C75 P6 116.1(2) . . ?
C80 C75 P6 124.3(2) . . ?
N4 C99 C100 124.5(3) . . ?
N4 C99 C104 118.3(3) . . ?
C100 C99 C104 117.2(3) . . ?
C31 C32 C27 120.5(3) . . ?
C31 C32 H32 119.8 . . ?
C27 C32 H32 119.8 . . ?
C73 C68 C69 118.9(2) . . ?
C73 C68 N3 121.0(2) . . ?
C69 C68 N3 120.1(2) . . ?
C44 C39 C40 118.8(3) . . ?
C44 C39 P3 124.2(2) . . ?
C40 C39 P3 117.0(2) . . ?
C3 C2 C7 110.2(2) . . ?
C3 C2 P1 109.53(19) . . ?
C7 C2 P1 111.9(2) . . ?
C3 C2 H2 108.4 . . ?
C7 C2 H2 108.4 . . ?
P1 C2 H2 108.4 . . ?
C12 C13 C8 111.4(3) . . ?
C12 C13 H13A 109.3 . . ?
C8 C13 H13A 109.3 . . ?
C12 C13 H13B 109.3 . . ?
C8 C13 H13B 109.3 . . ?
H13A C13 H13B 108.0 . . ?
C26 C21 C22 119.1(3) . . ?
C26 C21 P2 117.1(2) . . ?
C22 C21 P2 123.8(2) . . ?
C29 C28 C27 120.4(3) . . ?
C29 C28 H28 119.8 . . ?
C27 C28 H28 119.8 . . ?
C18 C19 C14 120.3(3) . . ?
C18 C19 H19 119.8 . . ?
C14 C19 H19 119.8 . . ?
C68 C73 C72 120.4(3) . . ?
C68 C73 H73 119.8 . . ?
C72 C73 H73 119.8 . . ?
C82 C81 C86 119.0(3) . . ?
C82 C81 P6 124.1(2) . . ?
C86 C81 P6 116.7(2) . . ?
C65 C66 C67 111.3(3) . . ?
C65 C66 H66A 109.4 . . ?
C67 C66 H66A 109.4 . . ?
C65 C66 H66B 109.4 . . ?
C67 C66 H66B 109.4 . . ?
H66A C66 H66B 108.0 . . ?
C92 C87 C88 118.4(3) . . ?
C92 C87 P7 123.7(3) . . ?
C88 C87 P7 117.9(2) . . ?
C99 C100 C101 120.9(3) . . ?
C99 C100 H100 119.6 . . ?
C101 C100 H100 119.6 . . ?
P6 C55 P7 140.17(18) . . ?
P6 C55 Rh2 120.65(15) . . ?
P7 C55 Rh2 92.35(13) . . ?
C64 C63 C62 110.6(3) . . ?
C64 C63 H63A 109.5 . . ?
C62 C63 H63A 109.5 . . ?
C64 C63 H63B 109.5 . . ?
C62 C63 H63B 109.5 . . ?
H63A C63 H63B 108.1 . . ?
C30 C29 C28 120.0(3) . . ?
C30 C29 H29 120.0 . . ?
C28 C29 H29 120.0 . . ?
C81 C82 C83 119.7(3) . . ?
C81 C82 H82 120.1 . . ?
C83 C82 H82 120.1 . . ?
C64 C65 C66 111.4(3) . . ?
C64 C65 H65A 109.3 . . ?
C66 C65 H65A 109.3 . . ?
C64 C65 H65B 109.3 . . ?
C66 C65 H65B 109.3 . . ?
H65A C65 H65B 108.0 . . ?
C50 C49 C48 121.9(3) . . ?
C50 C49 H49 119.0 . . ?
C48 C49 H49 119.0 . . ?
C70 C69 C68 120.3(3) . . ?
C70 C69 H69 119.8 . . ?
C68 C69 H69 119.8 . . ?
P4 C54 H54A 109.5 . . ?
P4 C54 H54B 109.5 . . ?
H54A C54 H54B 109.5 . . ?
P4 C54 H54C 109.5 . . ?
H54A C54 H54C 109.5 . . ?
H54B C54 H54C 109.5 . . ?
C66 C67 C62 111.0(2) . . ?
C66 C67 H67A 109.4 . . ?
C62 C67 H67A 109.4 . . ?
C66 C67 H67B 109.4 . . ?
C62 C67 H67B 109.4 . . ?
H67A C67 H67B 108.0 . . ?
C35 C34 C33 121.0(3) . . ?
C35 C34 H34 119.5 . . ?
C33 C34 H34 119.5 . . ?
C6 C7 C2 110.9(3) . . ?
C6 C7 H7A 109.5 . . ?
C2 C7 H7A 109.5 . . ?
C6 C7 H7B 109.5 . . ?
C2 C7 H7B 109.5 . . ?
H7A C7 H7B 108.0 . . ?
C11 C12 C13 111.2(3) . . ?
C11 C12 H12A 109.4 . . ?
C13 C12 H12A 109.4 . . ?
C11 C12 H12B 109.4 . . ?
C13 C12 H12B 109.4 . . ?
H12A C12 H12B 108.0 . . ?
C23 C22 C21 120.3(3) . . ?
C23 C22 H22 119.9 . . ?
C21 C22 H22 119.9 . . ?
C67 C62 C63 109.6(2) . . ?
C67 C62 P5 110.33(19) . . ?
C63 C62 P5 111.3(2) . . ?
C67 C62 H62 108.5 . . ?
C63 C62 H62 108.5 . . ?
P5 C62 H62 108.5 . . ?
C19 C18 C17 121.3(3) . . ?
C19 C18 H18 119.3 . . ?
C17 C18 H18 119.3 . . ?
C95 C94 C93 120.5(3) . . ?
C95 C94 H94 119.7 . . ?
C93 C94 H94 119.7 . . ?
C16 C15 C14 120.3(3) . . ?
C16 C15 H15 119.8 . . ?
C14 C15 H15 119.8 . . ?
C61 C56 C57 111.3(3) . . ?
C61 C56 P5 109.98(19) . . ?
C57 C56 P5 119.5(2) . . ?
C61 C56 H56 104.9 . . ?
C57 C56 H56 104.9 . . ?
P5 C56 H56 104.9 . . ?
C25 C26 C21 120.3(3) . . ?
C25 C26 H26 119.8 . . ?
C21 C26 H26 119.8 . . ?
C4 C3 C2 111.1(2) . . ?
C4 C3 H3A 109.4 . . ?
C2 C3 H3A 109.4 . . ?
C4 C3 H3B 109.4 . . ?
C2 C3 H3B 109.4 . . ?
H3A C3 H3B 108.0 . . ?
C58 C57 C56 109.7(3) . . ?
C58 C57 H57A 109.7 . . ?
C56 C57 H57A 109.7 . . ?
C58 C57 H57B 109.7 . . ?
C56 C57 H57B 109.7 . . ?
H57A C57 H57B 108.2 . . ?
C16 C17 C18 118.1(2) . . ?
C16 C17 C20 121.1(3) . . ?
C18 C17 C20 120.8(3) . . ?
C77 C76 C75 120.4(3) . . ?
C77 C76 H76 119.8 . . ?
C75 C76 H76 119.8 . . ?
C5 C6 C7 111.2(3) . . ?
C5 C6 H6A 109.4 . . ?
C7 C6 H6A 109.4 . . ?
C5 C6 H6B 109.4 . . ?
C7 C6 H6B 109.4 . . ?
H6A C6 H6B 108.0 . . ?
C11 C10 C9 111.5(3) . . ?
C11 C10 H10M 109.3 . . ?
C9 C10 H10M 109.3 . . ?
C11 C10 H10N 109.3 . . ?
C9 C10 H10N 109.3 . . ?
H10M C10 H10N 108.0 . . ?
C79 C80 C75 119.8(3) . . ?
C79 C80 H80 120.1 . . ?
C75 C80 H80 120.1 . . ?
C79 C78 C77 120.0(3) . . ?
C79 C78 H78 120.0 . . ?
C77 C78 H78 120.0 . . ?
C4 C5 C6 110.9(3) . . ?
C4 C5 H5A 109.5 . . ?
C6 C5 H5A 109.5 . . ?
C4 C5 H5B 109.5 . . ?
C6 C5 H5B 109.5 . . ?
H5A C5 H5B 108.0 . . ?
C89 C88 C87 120.9(3) . . ?
C89 C88 H88 119.6 . . ?
C87 C88 H88 119.6 . . ?
C65 C64 C63 111.2(3) . . ?
C65 C64 H64A 109.4 . . ?
C63 C64 H64A 109.4 . . ?
C65 C64 H64B 109.4 . . ?
C63 C64 H64B 109.4 . . ?
H64A C64 H64B 108.0 . . ?
C26 C25 C24 119.8(3) . . ?
C26 C25 H25 120.1 . . ?
C24 C25 H25 120.1 . . ?
C49 C48 C47 117.1(3) . . ?
C49 C48 C51 122.1(3) . . ?
C47 C48 C51 120.8(3) . . ?
C32 C31 C30 120.0(3) . . ?
C32 C31 H31 120.0 . . ?
C30 C31 H31 120.0 . . ?
C39 C44 C43 120.0(3) . . ?
C39 C44 H44 120.0 . . ?
C43 C44 H44 120.0 . . ?
C102 C103 C104 121.4(3) . . ?
C102 C103 H103 119.3 . . ?
C104 C103 H103 119.3 . . ?
C47 C46 C45 120.2(3) . . ?
C47 C46 H46 119.9 . . ?
C45 C46 H46 119.9 . . ?
C49 C50 C45 121.4(3) . . ?
C49 C50 H50 119.3 . . ?
C45 C50 H50 119.3 . . ?
C93 C98 C97 120.2(3) . . ?
C93 C98 H98 119.9 . . ?
C97 C98 H98 119.9 . . ?
C5 C4 C3 111.0(3) . . ?
C5 C4 H4A 109.4 . . ?
C3 C4 H4A 109.4 . . ?
C5 C4 H4B 109.4 . . ?
C3 C4 H4B 109.4 . . ?
H4A C4 H4B 108.0 . . ?
C73 C72 C71 121.4(3) . . ?
C73 C72 H72 119.3 . . ?
C71 C72 H72 119.3 . . ?
C36 C37 C38 120.1(3) . . ?
C36 C37 H37 120.0 . . ?
C38 C37 H37 120.0 . . ?
C36 C35 C34 119.6(3) . . ?
C36 C35 H35 120.2 . . ?
C34 C35 H35 120.2 . . ?
C41 C40 C39 120.4(3) . . ?
C41 C40 H40 119.8 . . ?
C39 C40 H40 119.8 . . ?
C48 C51 H51A 109.5 . . ?
C48 C51 H51B 109.5 . . ?
H51A C51 H51B 109.5 . . ?
C48 C51 H51C 109.5 . . ?
H51A C51 H51C 109.5 . . ?
H51B C51 H51C 109.5 . . ?
C17 C16 C15 121.3(3) . . ?
C17 C16 H16 119.4 . . ?
C15 C16 H16 119.4 . . ?
C60 C61 C56 111.6(3) . . ?
C60 C61 H61A 109.3 . . ?
C56 C61 H61A 109.3 . . ?
C60 C61 H61B 109.3 . . ?
C56 C61 H61B 109.3 . . ?
H61A C61 H61B 108.0 . . ?
C87 C92 C91 120.7(4) . . ?
C87 C92 H92 119.6 . . ?
C91 C92 H92 119.6 . . ?
C101 C102 C103 117.3(3) . . ?
C101 C102 C105 121.4(3) . . ?
C103 C102 C105 121.3(3) . . ?
C97 C96 C95 119.9(3) . . ?
C97 C96 H96 120.0 . . ?
C95 C96 H96 120.0 . . ?
C41 C42 C43 119.8(3) . . ?
C41 C42 H42 120.1 . . ?
C43 C42 H42 120.1 . . ?
C69 C70 C71 121.2(3) . . ?
C69 C70 H70 119.4 . . ?
C71 C70 H70 119.4 . . ?
C23 C24 C25 120.3(3) . . ?
C23 C24 H24 119.9 . . ?
C25 C24 H24 119.9 . . ?
P8 C106 H10A 109.5 . . ?
P8 C106 H10B 109.5 . . ?
H10A C106 H10B 109.5 . . ?
P8 C106 H10C 109.5 . . ?
H10A C106 H10C 109.5 . . ?
H10B C106 H10C 109.5 . . ?
C102 C105 H10D 109.5 . . ?
C102 C105 H10E 109.5 . . ?
H10D C105 H10E 109.5 . . ?
C102 C105 H10F 109.5 . . ?
H10D C105 H10F 109.5 . . ?
H10E C105 H10F 109.5 . . ?
C102 C101 C100 122.2(3) . . ?
C102 C101 H101 118.9 . . ?
C100 C101 H101 118.9 . . ?
C46 C47 C48 122.2(3) . . ?
C46 C47 H47 118.9 . . ?
C48 C47 H47 118.9 . . ?
C85 C86 C81 120.6(3) . . ?
C85 C86 H86 119.7 . . ?
C81 C86 H86 119.7 . . ?
C29 C30 C31 120.1(3) . . ?
C29 C30 H30 119.9 . . ?
C31 C30 H30 119.9 . . ?
C35 C36 C37 120.4(3) . . ?
C35 C36 H36 119.8 . . ?
C37 C36 H36 119.8 . . ?
C24 C23 C22 120.2(3) . . ?
C24 C23 H23 119.9 . . ?
C22 C23 H23 119.9 . . ?
C59 C58 C57 110.6(3) . . ?
C59 C58 H58A 109.5 . . ?
C57 C58 H58A 109.5 . . ?
C59 C58 H58B 109.5 . . ?
C57 C58 H58B 109.5 . . ?
H58A C58 H58B 108.1 . . ?
C96 C97 C98 120.2(3) . . ?
C96 C97 H97 119.9 . . ?
C98 C97 H97 119.9 . . ?
C84 C83 C82 120.5(3) . . ?
C84 C83 H83 119.7 . . ?
C82 C83 H83 119.7 . . ?
C76 C77 C78 119.8(3) . . ?
C76 C77 H77 120.1 . . ?
C78 C77 H77 120.1 . . ?
C78 C79 C80 120.6(3) . . ?
C78 C79 H79 119.7 . . ?
C80 C79 H79 119.7 . . ?
C17 C20 H20A 109.5 . . ?
C17 C20 H20B 109.5 . . ?
H20A C20 H20B 109.5 . . ?
C17 C20 H20C 109.5 . . ?
H20A C20 H20C 109.5 . . ?
H20B C20 H20C 109.5 . . ?
C42 C43 C44 120.4(4) . . ?
C42 C43 H43 119.8 . . ?
C44 C43 H43 119.8 . . ?
C88 C89 C90 120.5(3) . . ?
C88 C89 H89 119.8 . . ?
C90 C89 H89 119.8 . . ?
N2 C45 C50 118.5(3) . . ?
N2 C45 C46 124.3(3) . . ?
C50 C45 C46 117.2(3) . . ?
C84 C85 C86 119.7(4) . . ?
C84 C85 H85 120.2 . . ?
C86 C85 H85 120.2 . . ?
P8 C108 H10G 109.5 . . ?
P8 C108 H10H 109.5 . . ?
H10G C108 H10H 109.5 . . ?
P8 C108 H10I 109.5 . . ?
H10G C108 H10I 109.5 . . ?
H10H C108 H10I 109.5 . . ?
C72 C71 C70 117.7(2) . . ?
C72 C71 C74 120.3(3) . . ?
C70 C71 C74 122.0(3) . . ?
C42 C41 C40 120.4(3) . . ?
C42 C41 H41 119.8 . . ?
C40 C41 H41 119.8 . . ?
C89 C90 C91 119.5(4) . . ?
C89 C90 H90 120.2 . . ?
C91 C90 H90 120.2 . . ?
C90 C91 C92 120.0(4) . . ?
C90 C91 H91 120.0 . . ?
C92 C91 H91 120.0 . . ?
C10 C11 C12 110.6(3) . . ?
C10 C11 H11A 109.5 . . ?
C12 C11 H11A 109.5 . . ?
C10 C11 H11B 109.5 . . ?
C12 C11 H11B 109.5 . . ?
H11A C11 H11B 108.1 . . ?
P4 C52 H52A 109.5 . . ?
P4 C52 H52B 109.5 . . ?
H52A C52 H52B 109.5 . . ?
P4 C52 H52C 109.5 . . ?
H52A C52 H52C 109.5 . . ?
H52B C52 H52C 109.5 . . ?
P8 C107 H10J 109.5 . . ?
P8 C107 H10K 109.5 . . ?
H10J C107 H10K 109.5 . . ?
P8 C107 H10L 109.5 . . ?
H10J C107 H10L 109.5 . . ?
H10K C107 H10L 109.5 . . ?
C96 C95 C94 120.1(3) . . ?
C96 C95 H95 120.0 . . ?
C94 C95 H95 120.0 . . ?
P4 C53 H53A 109.5 . . ?
P4 C53 H53B 109.5 . . ?
H53A C53 H53B 109.5 . . ?
P4 C53 H53C 109.5 . . ?
H53A C53 H53C 109.5 . . ?
H53B C53 H53C 109.5 . . ?
C83 C84 C85 120.4(3) . . ?
C83 C84 H84 119.8 . . ?
C85 C84 H84 119.8 . . ?
C58 C59 C60 110.6(4) . . ?
C58 C59 H59A 109.5 . . ?
C60 C59 H59A 109.5 . . ?
C58 C59 H59B 109.5 . . ?
C60 C59 H59B 109.5 . . ?
H59A C59 H59B 108.1 . . ?
C71 C74 H74A 109.5 . . ?
C71 C74 H74B 109.5 . . ?
H74A C74 H74B 109.5 . . ?
C71 C74 H74C 109.5 . . ?
H74A C74 H74C 109.5 . . ?
H74B C74 H74C 109.5 . . ?
C59 C60 C61 110.5(3) . . ?
C59 C60 H60A 109.5 . . ?
C61 C60 H60A 109.5 . . ?
C59 C60 H60B 109.5 . . ?
C61 C60 H60B 109.5 . . ?
H60A C60 H60B 108.1 . . ?

loop_
_geom_bond_atom_site_label_1
_geom_bond_atom_site_label_2
_geom_bond_distance
_geom_bond_site_symmetry_2
_geom_bond_publ_flag
Rh2 C55 2.089(3) . ?
Rh2 N4 2.181(2) . ?
Rh2 P5 2.1808(7) . ?
Rh2 P8 2.2396(8) . ?
Rh2 P7 2.7371(7) . ?
Rh1 C1 2.088(3) . ?
Rh1 P1 2.1751(6) . ?
Rh1 N2 2.176(2) . ?
Rh1 P4 2.2387(8) . ?
Rh1 P3 2.7274(7) . ?
P2 C1 1.646(3) . ?
P2 N1 1.690(2) . ?
P2 C27 1.817(3) . ?
P2 C21 1.820(3) . ?
P5 N3 1.771(2) . ?
P5 C62 1.847(3) . ?
P5 C56 1.859(3) . ?
P3 N2 1.613(2) . ?
P3 C1 1.686(3) . ?
P3 C33 1.818(3) . ?
P3 C39 1.827(3) . ?
P1 N1 1.764(2) . ?
P1 C2 1.855(3) . ?
P1 C8 1.857(3) . ?
P7 N4 1.617(2) . ?
P7 C55 1.685(3) . ?
P7 C93 1.829(3) . ?
P7 C87 1.830(3) . ?
P6 C55 1.647(3) . ?
P6 N3 1.686(2) . ?
P6 C75 1.814(3) . ?
P6 C81 1.820(3) . ?
P4 C52 1.834(4) . ?
P4 C54 1.840(4) . ?
P4 C53 1.842(4) . ?
P8 C107 1.829(4) . ?
P8 C108 1.835(4) . ?
P8 C106 1.839(4) . ?
N1 C14 1.438(3) . ?
N2 C45 1.394(3) . ?
N3 C68 1.446(3) . ?
C8 C13 1.541(4) . ?
C8 C9 1.543(4) . ?
C8 H8 1.0000 . ?
C9 C10 1.528(4) . ?
C9 H9A 0.9900 . ?
C9 H9B 0.9900 . ?
N4 C99 1.394(4) . ?
C27 C28 1.401(4) . ?
C27 C32 1.402(4) . ?
C33 C38 1.400(4) . ?
C33 C34 1.400(4) . ?
C14 C19 1.393(4) . ?
C14 C15 1.399(4) . ?
C104 C99 1.399(4) . ?
C104 C103 1.400(4) . ?
C104 H104 0.9500 . ?
C38 C37 1.396(5) . ?
C38 H38 0.9500 . ?
C93 C98 1.394(4) . ?
C93 C94 1.395(4) . ?
C75 C76 1.395(4) . ?
C75 C80 1.398(4) . ?
C99 C100 1.394(4) . ?
C32 C31 1.384(4) . ?
C32 H32 0.9500 . ?
C68 C73 1.385(4) . ?
C68 C69 1.399(4) . ?
C39 C44 1.396(4) . ?
C39 C40 1.397(4) . ?
C2 C3 1.534(4) . ?
C2 C7 1.535(4) . ?
C2 H2 1.0000 . ?
C13 C12 1.536(4) . ?
C13 H13A 0.9900 . ?
C13 H13B 0.9900 . ?
C21 C26 1.399(4) . ?
C21 C22 1.411(4) . ?
C28 C29 1.390(4) . ?
C28 H28 0.9500 . ?
C19 C18 1.392(4) . ?
C19 H19 0.9500 . ?
C73 C72 1.393(4) . ?
C73 H73 0.9500 . ?
C81 C82 1.395(4) . ?
C81 C86 1.401(4) . ?
C66 C65 1.528(5) . ?
C66 C67 1.531(4) . ?
C66 H66A 0.9900 . ?
C66 H66B 0.9900 . ?
C87 C92 1.385(5) . ?
C87 C88 1.401(4) . ?
C100 C101 1.399(4) . ?
C100 H100 0.9500 . ?
C63 C64 1.535(4) . ?
C63 C62 1.544(4) . ?
C63 H63A 0.9900 . ?
C63 H63B 0.9900 . ?
C29 C30 1.386(5) . ?
C29 H29 0.9500 . ?
C82 C83 1.397(5) . ?
C82 H82 0.9500 . ?
C65 C64 1.524(5) . ?
C65 H65A 0.9900 . ?
C65 H65B 0.9900 . ?
C49 C50 1.384(4) . ?
C49 C48 1.385(5) . ?
C49 H49 0.9500 . ?
C69 C70 1.394(4) . ?
C69 H69 0.9500 . ?
C54 H54A 0.9800 . ?
C54 H54B 0.9800 . ?
C54 H54C 0.9800 . ?
C67 C62 1.538(4) . ?
C67 H67A 0.9900 . ?
C67 H67B 0.9900 . ?
C34 C35 1.390(5) . ?
C34 H34 0.9500 . ?
C7 C6 1.530(5) . ?
C7 H7A 0.9900 . ?
C7 H7B 0.9900 . ?
C12 C11 1.526(5) . ?
C12 H12A 0.9900 . ?
C12 H12B 0.9900 . ?
C22 C23 1.387(4) . ?
C22 H22 0.9500 . ?
C62 H62 1.0000 . ?
C18 C17 1.394(4) . ?
C18 H18 0.9500 . ?
C94 C95 1.391(4) . ?
C94 H94 0.9500 . ?
C15 C16 1.395(4) . ?
C15 H15 0.9500 . ?
C56 C61 1.536(4) . ?
C56 C57 1.540(4) . ?
C56 H56 1.0000 . ?
C26 C25 1.392(4) . ?
C26 H26 0.9500 . ?
C3 C4 1.527(4) . ?
C3 H3A 0.9900 . ?
C3 H3B 0.9900 . ?
C57 C58 1.538(5) . ?
C57 H57A 0.9900 . ?
C57 H57B 0.9900 . ?
C17 C16 1.382(5) . ?
C17 C20 1.512(4) . ?
C76 C77 1.388(4) . ?
C76 H76 0.9500 . ?
C6 C5 1.530(5) . ?
C6 H6A 0.9900 . ?
C6 H6B 0.9900 . ?
C10 C11 1.524(5) . ?
C10 H10M 0.9900 . ?
C10 H10N 0.9900 . ?
C80 C79 1.395(4) . ?
C80 H80 0.9500 . ?
C78 C79 1.375(5) . ?
C78 C77 1.399(5) . ?
C78 H78 0.9500 . ?
C5 C4 1.522(5) . ?
C5 H5A 0.9900 . ?
C5 H5B 0.9900 . ?
C88 C89 1.379(5) . ?
C88 H88 0.9500 . ?
C64 H64A 0.9900 . ?
C64 H64B 0.9900 . ?
C25 C24 1.398(5) . ?
C25 H25 0.9500 . ?
C48 C47 1.398(5) . ?
C48 C51 1.505(4) . ?
C31 C30 1.394(5) . ?
C31 H31 0.9500 . ?
C44 C43 1.401(5) . ?
C44 H44 0.9500 . ?
C103 C102 1.392(5) . ?
C103 H103 0.9500 . ?
C46 C47 1.390(4) . ?
C46 C45 1.415(4) . ?
C46 H46 0.9500 . ?
C50 C45 1.403(4) . ?
C50 H50 0.9500 . ?
C98 C97 1.399(5) . ?
C98 H98 0.9500 . ?
C4 H4A 0.9900 . ?
C4 H4B 0.9900 . ?
C72 C71 1.397(4) . ?
C72 H72 0.9500 . ?
C37 C36 1.390(6) . ?
C37 H37 0.9500 . ?
C35 C36 1.385(6) . ?
C35 H35 0.9500 . ?
C40 C41 1.393(5) . ?
C40 H40 0.9500 . ?
C51 H51A 0.9800 . ?
C51 H51B 0.9800 . ?
C51 H51C 0.9800 . ?
C16 H16 0.9500 . ?
C61 C60 1.533(4) . ?
C61 H61A 0.9900 . ?
C61 H61B 0.9900 . ?
C92 C91 1.398(5) . ?
C92 H92 0.9500 . ?
C102 C101 1.374(5) . ?
C102 C105 1.513(4) . ?
C96 C97 1.383(5) . ?
C96 C95 1.388(5) . ?
C96 H96 0.9500 . ?
C42 C41 1.380(6) . ?
C42 C43 1.380(6) . ?
C42 H42 0.9500 . ?
C70 C71 1.399(4) . ?
C70 H70 0.9500 . ?
C24 C23 1.386(5) . ?
C24 H24 0.9500 . ?
C106 H10A 0.9800 . ?
C106 H10B 0.9800 . ?
C106 H10C 0.9800 . ?
C105 H10D 0.9800 . ?
C105 H10E 0.9800 . ?
C105 H10F 0.9800 . ?
C101 H101 0.9500 . ?
C47 H47 0.9500 . ?
C86 C85 1.393(5) . ?
C86 H86 0.9500 . ?
C30 H30 0.9500 . ?
C36 H36 0.9500 . ?
C23 H23 0.9500 . ?
C58 C59 1.522(5) . ?
C58 H58A 0.9900 . ?
C58 H58B 0.9900 . ?
C97 H97 0.9500 . ?
C83 C84 1.377(6) . ?
C83 H83 0.9500 . ?
C77 H77 0.9500 . ?
C79 H79 0.9500 . ?
C20 H20A 0.9800 . ?
C20 H20B 0.9800 . ?
C20 H20C 0.9800 . ?
C43 H43 0.9500 . ?
C89 C90 1.382(6) . ?
C89 H89 0.9500 . ?
C85 C84 1.381(6) . ?
C85 H85 0.9500 . ?
C108 H10G 0.9800 . ?
C108 H10H 0.9800 . ?
C108 H10I 0.9800 . ?
C71 C74 1.506(4) . ?
C41 H41 0.9500 . ?
C90 C91 1.388(6) . ?
C90 H90 0.9500 . ?
C91 H91 0.9500 . ?
C11 H11A 0.9900 . ?
C11 H11B 0.9900 . ?
C52 H52A 0.9800 . ?
C52 H52B 0.9800 . ?
C52 H52C 0.9800 . ?
C107 H10J 0.9800 . ?
C107 H10K 0.9800 . ?
C107 H10L 0.9800 . ?
C95 H95 0.9500 . ?
C53 H53A 0.9800 . ?
C53 H53B 0.9800 . ?
C53 H53C 0.9800 . ?
C84 H84 0.9500 . ?
C59 C60 1.532(6) . ?
C59 H59A 0.9900 . ?
C59 H59B 0.9900 . ?
C74 H74A 0.9800 . ?
C74 H74B 0.9800 . ?
C74 H74C 0.9800 . ?
C60 H60A 0.9900 . ?
C60 H60B 0.9900 . ?

loop_
_geom_torsion_atom_site_label_1
_geom_torsion_atom_site_label_2
_geom_torsion_atom_site_label_3
_geom_torsion_atom_site_label_4
_geom_torsion
_geom_torsion_site_symmetry_1
_geom_torsion_site_symmetry_2
_geom_torsion_site_symmetry_3
_geom_torsion_site_symmetry_4
_geom_torsion_publ_flag
C1 P2 N1 C14 171.6(2) . . . . ?
C27 P2 N1 C14 -63.0(2) . . . . ?
C21 P2 N1 C14 48.9(2) . . . . ?
C1 P2 N1 P1 -2.9(2) . . . . ?
C27 P2 N1 P1 122.55(15) . . . . ?
C21 P2 N1 P1 -125.58(16) . . . . ?
C2 P1 N1 C14 -59.5(3) . . . . ?
C8 P1 N1 C14 47.4(3) . . . . ?
Rh1 P1 N1 C14 178.5(2) . . . . ?
C2 P1 N1 P2 114.52(16) . . . . ?
C8 P1 N1 P2 -138.53(15) . . . . ?
Rh1 P1 N1 P2 -7.42(17) . . . . ?
C1 P3 N2 C45 -174.9(3) . . . . ?
C33 P3 N2 C45 -55.0(3) . . . . ?
C39 P3 N2 C45 62.8(3) . . . . ?
Rh1 P3 N2 C45 164.6(3) . . . . ?
C1 P3 N2 Rh1 20.43(14) . . . . ?
C33 P3 N2 Rh1 140.32(12) . . . . ?
C39 P3 N2 Rh1 -101.86(12) . . . . ?
C55 P6 N3 C68 -173.3(2) . . . . ?
C75 P6 N3 C68 61.9(2) . . . . ?
C81 P6 N3 C68 -51.4(2) . . . . ?
C55 P6 N3 P5 -1.99(19) . . . . ?
C75 P6 N3 P5 -126.80(15) . . . . ?
C81 P6 N3 P5 119.96(15) . . . . ?
C62 P5 N3 C68 59.5(2) . . . . ?
C56 P5 N3 C68 -46.9(2) . . . . ?
Rh2 P5 N3 C68 -177.99(19) . . . . ?
C62 P5 N3 P6 -111.40(15) . . . . ?
C56 P5 N3 P6 142.18(15) . . . . ?
Rh2 P5 N3 P6 11.09(15) . . . . ?
N1 P1 C8 C13 66.5(2) . . . . ?
C2 P1 C8 C13 173.1(2) . . . . ?
Rh1 P1 C8 C13 -54.8(2) . . . . ?
N1 P1 C8 C9 -63.6(2) . . . . ?
C2 P1 C8 C9 43.0(2) . . . . ?
Rh1 P1 C8 C9 175.03(18) . . . . ?
N1 P2 C1 P3 151.4(3) . . . . ?
C27 P2 C1 P3 32.0(3) . . . . ?
C21 P2 C1 P3 -92.3(3) . . . . ?
N1 P2 C1 Rh1 13.5(2) . . . . ?
C27 P2 C1 Rh1 -105.84(18) . . . . ?
C21 P2 C1 Rh1 129.91(16) . . . . ?
N2 P3 C1 P2 -165.9(3) . . . . ?
C33 P3 C1 P2 73.3(3) . . . . ?
C39 P3 C1 P2 -45.9(3) . . . . ?
Rh1 P3 C1 P2 -144.6(3) . . . . ?
N2 P3 C1 Rh1 -21.34(14) . . . . ?
C33 P3 C1 Rh1 -142.10(12) . . . . ?
C39 P3 C1 Rh1 98.68(14) . . . . ?
C13 C8 C9 C10 55.1(3) . . . . ?
P1 C8 C9 C10 -175.1(2) . . . . ?
C55 P7 N4 C99 175.7(3) . . . . ?
C93 P7 N4 C99 55.9(3) . . . . ?
C87 P7 N4 C99 -61.5(3) . . . . ?
Rh2 P7 N4 C99 -165.9(3) . . . . ?
C55 P7 N4 Rh2 -18.44(14) . . . . ?
C93 P7 N4 Rh2 -138.16(12) . . . . ?
C87 P7 N4 Rh2 104.36(13) . . . . ?
C1 P2 C27 C28 -118.3(3) . . . . ?
N1 P2 C27 C28 123.1(2) . . . . ?
C21 P2 C27 C28 10.9(3) . . . . ?
C1 P2 C27 C32 59.1(3) . . . . ?
N1 P2 C27 C32 -59.5(2) . . . . ?
C21 P2 C27 C32 -171.7(2) . . . . ?
N2 P3 C33 C38 12.4(3) . . . . ?
C1 P3 C33 C38 124.2(3) . . . . ?
C39 P3 C33 C38 -110.2(3) . . . . ?
Rh1 P3 C33 C38 71.6(3) . . . . ?
N2 P3 C33 C34 -161.3(2) . . . . ?
C1 P3 C33 C34 -49.5(3) . . . . ?
C39 P3 C33 C34 76.2(3) . . . . ?
Rh1 P3 C33 C34 -102.0(3) . . . . ?
P2 N1 C14 C19 74.5(3) . . . . ?
P1 N1 C14 C19 -111.6(3) . . . . ?
P2 N1 C14 C15 -104.7(3) . . . . ?
P1 N1 C14 C15 69.3(3) . . . . ?
C34 C33 C38 C37 1.8(5) . . . . ?
P3 C33 C38 C37 -171.9(3) . . . . ?
N4 P7 C93 C98 -12.3(3) . . . . ?
C55 P7 C93 C98 -124.0(3) . . . . ?
C87 P7 C93 C98 109.6(3) . . . . ?
Rh2 P7 C93 C98 -70.9(3) . . . . ?
N4 P7 C93 C94 160.7(2) . . . . ?
C55 P7 C93 C94 48.9(3) . . . . ?
C87 P7 C93 C94 -77.4(3) . . . . ?
Rh2 P7 C93 C94 102.1(3) . . . . ?
C55 P6 C75 C76 -58.8(3) . . . . ?
N3 P6 C75 C76 60.0(2) . . . . ?
C81 P6 C75 C76 173.0(2) . . . . ?
C55 P6 C75 C80 115.5(3) . . . . ?
N3 P6 C75 C80 -125.7(3) . . . . ?
C81 P6 C75 C80 -12.7(3) . . . . ?
P7 N4 C99 C100 29.4(5) . . . . ?
Rh2 N4 C99 C100 -129.5(3) . . . . ?
P7 N4 C99 C104 -150.0(3) . . . . ?
Rh2 N4 C99 C104 51.2(5) . . . . ?
C103 C104 C99 N4 -178.1(3) . . . . ?
C103 C104 C99 C100 2.5(5) . . . . ?
C28 C27 C32 C31 -2.8(4) . . . . ?
P2 C27 C32 C31 179.7(2) . . . . ?
P6 N3 C68 C73 102.7(3) . . . . ?
P5 N3 C68 C73 -68.0(3) . . . . ?
P6 N3 C68 C69 -77.5(3) . . . . ?
P5 N3 C68 C69 111.8(3) . . . . ?
N2 P3 C39 C44 -130.6(3) . . . . ?
C1 P3 C39 C44 116.9(3) . . . . ?
C33 P3 C39 C44 -7.0(3) . . . . ?
Rh1 P3 C39 C44 171.8(2) . . . . ?
N2 P3 C39 C40 49.2(3) . . . . ?
C1 P3 C39 C40 -63.3(3) . . . . ?
C33 P3 C39 C40 172.8(2) . . . . ?
Rh1 P3 C39 C40 -8.4(2) . . . . ?
N1 P1 C2 C3 -64.5(2) . . . . ?
C8 P1 C2 C3 -171.3(2) . . . . ?
Rh1 P1 C2 C3 52.3(2) . . . . ?
N1 P1 C2 C7 173.0(2) . . . . ?
C8 P1 C2 C7 66.1(2) . . . . ?
Rh1 P1 C2 C7 -70.2(2) . . . . ?
C9 C8 C13 C12 -54.6(3) . . . . ?
P1 C8 C13 C12 170.4(2) . . . . ?
C1 P2 C21 C26 -5.3(3) . . . . ?
N1 P2 C21 C26 111.1(2) . . . . ?
C27 P2 C21 C26 -135.5(2) . . . . ?
C1 P2 C21 C22 176.0(2) . . . . ?
N1 P2 C21 C22 -67.5(3) . . . . ?
C27 P2 C21 C22 45.9(3) . . . . ?
C32 C27 C28 C29 2.7(4) . . . . ?
P2 C27 C28 C29 180.0(2) . . . . ?
C15 C14 C19 C18 0.7(4) . . . . ?
N1 C14 C19 C18 -178.5(2) . . . . ?
C69 C68 C73 C72 -3.3(4) . . . . ?
N3 C68 C73 C72 176.4(3) . . . . ?
C55 P6 C81 C82 -179.6(2) . . . . ?
N3 P6 C81 C82 63.7(3) . . . . ?
C75 P6 C81 C82 -50.4(3) . . . . ?
C55 P6 C81 C86 5.5(3) . . . . ?
N3 P6 C81 C86 -111.1(2) . . . . ?
C75 P6 C81 C86 134.7(2) . . . . ?
N4 P7 C87 C92 139.7(3) . . . . ?
C55 P7 C87 C92 -107.4(3) . . . . ?
C93 P7 C87 C92 17.1(4) . . . . ?
Rh2 P7 C87 C92 -162.6(3) . . . . ?
N4 P7 C87 C88 -40.6(3) . . . . ?
C55 P7 C87 C88 72.4(3) . . . . ?
C93 P7 C87 C88 -163.1(3) . . . . ?
Rh2 P7 C87 C88 17.2(3) . . . . ?
N4 C99 C100 C101 179.3(3) . . . . ?
C104 C99 C100 C101 -1.3(5) . . . . ?
N3 P6 C55 P7 -151.0(3) . . . . ?
C75 P6 C55 P7 -31.5(4) . . . . ?
C81 P6 C55 P7 92.6(3) . . . . ?
N3 P6 C55 Rh2 -9.3(2) . . . . ?
C75 P6 C55 Rh2 110.15(18) . . . . ?
C81 P6 C55 Rh2 -125.74(17) . . . . ?
N4 P7 C55 P6 167.0(3) . . . . ?
C93 P7 C55 P6 -73.0(3) . . . . ?
C87 P7 C55 P6 46.9(3) . . . . ?
Rh2 P7 C55 P6 147.7(4) . . . . ?
N4 P7 C55 Rh2 19.30(15) . . . . ?
C93 P7 C55 Rh2 139.21(12) . . . . ?
C87 P7 C55 Rh2 -100.82(14) . . . . ?
C27 C28 C29 C30 0.0(5) . . . . ?
C86 C81 C82 C83 0.5(5) . . . . ?
P6 C81 C82 C83 -174.2(2) . . . . ?
C67 C66 C65 C64 54.9(4) . . . . ?
C73 C68 C69 C70 1.7(4) . . . . ?
N3 C68 C69 C70 -178.1(3) . . . . ?
C65 C66 C67 C62 -56.4(3) . . . . ?
C38 C33 C34 C35 -1.2(5) . . . . ?
P3 C33 C34 C35 172.7(3) . . . . ?
C3 C2 C7 C6 56.2(4) . . . . ?
P1 C2 C7 C6 178.3(2) . . . . ?
C8 C13 C12 C11 55.5(4) . . . . ?
C26 C21 C22 C23 0.6(4) . . . . ?
P2 C21 C22 C23 179.2(2) . . . . ?
C66 C67 C62 C63 57.4(3) . . . . ?
C66 C67 C62 P5 -179.7(2) . . . . ?
C64 C63 C62 C67 -57.5(3) . . . . ?
C64 C63 C62 P5 -179.9(2) . . . . ?
N3 P5 C62 C67 65.1(2) . . . . ?
C56 P5 C62 C67 171.3(2) . . . . ?
Rh2 P5 C62 C67 -52.4(2) . . . . ?
N3 P5 C62 C63 -173.0(2) . . . . ?
C56 P5 C62 C63 -66.7(2) . . . . ?
Rh2 P5 C62 C63 69.5(2) . . . . ?
C14 C19 C18 C17 -2.2(4) . . . . ?
C98 C93 C94 C95 0.2(5) . . . . ?
P7 C93 C94 C95 -173.0(2) . . . . ?
C19 C14 C15 C16 2.3(4) . . . . ?
N1 C14 C15 C16 -178.6(3) . . . . ?
N3 P5 C56 C61 -62.6(2) . . . . ?
C62 P5 C56 C61 -169.8(2) . . . . ?
Rh2 P5 C56 C61 58.5(2) . . . . ?
N3 P5 C56 C57 68.0(3) . . . . ?
C62 P5 C56 C57 -39.2(3) . . . . ?
Rh2 P5 C56 C57 -170.9(2) . . . . ?
C22 C21 C26 C25 -0.4(4) . . . . ?
P2 C21 C26 C25 -179.1(2) . . . . ?
C7 C2 C3 C4 -56.7(3) . . . . ?
P1 C2 C3 C4 179.8(2) . . . . ?
C61 C56 C57 C58 -55.8(4) . . . . ?
P5 C56 C57 C58 174.2(2) . . . . ?
C19 C18 C17 C16 0.7(4) . . . . ?
C19 C18 C17 C20 179.3(3) . . . . ?
C80 C75 C76 C77 1.4(5) . . . . ?
P6 C75 C76 C77 175.9(2) . . . . ?
C2 C7 C6 C5 -56.1(4) . . . . ?
C8 C9 C10 C11 -56.9(4) . . . . ?
C76 C75 C80 C79 -1.3(5) . . . . ?
P6 C75 C80 C79 -175.3(3) . . . . ?
C7 C6 C5 C4 55.9(5) . . . . ?
C92 C87 C88 C89 0.3(5) . . . . ?
P7 C87 C88 C89 -179.4(3) . . . . ?
C66 C65 C64 C63 -55.3(4) . . . . ?
C62 C63 C64 C65 56.8(4) . . . . ?
C21 C26 C25 C24 0.1(5) . . . . ?
C50 C49 C48 C47 0.0(5) . . . . ?
C50 C49 C48 C51 -179.8(3) . . . . ?
C27 C32 C31 C30 0.2(4) . . . . ?
C40 C39 C44 C43 2.1(5) . . . . ?
P3 C39 C44 C43 -178.1(3) . . . . ?
C99 C104 C103 C102 -1.8(5) . . . . ?
C48 C49 C50 C45 0.9(5) . . . . ?
C94 C93 C98 C97 -0.7(5) . . . . ?
P7 C93 C98 C97 172.2(3) . . . . ?
C6 C5 C4 C3 -56.1(4) . . . . ?
C2 C3 C4 C5 56.9(4) . . . . ?
C68 C73 C72 C71 2.6(5) . . . . ?
C33 C38 C37 C36 -1.0(5) . . . . ?
C33 C34 C35 C36 -0.1(5) . . . . ?
C44 C39 C40 C41 -1.4(4) . . . . ?
P3 C39 C40 C41 178.8(2) . . . . ?
C18 C17 C16 C15 2.3(5) . . . . ?
C20 C17 C16 C15 -176.3(3) . . . . ?
C14 C15 C16 C17 -3.9(5) . . . . ?
C57 C56 C61 C60 54.8(4) . . . . ?
P5 C56 C61 C60 -170.4(3) . . . . ?
C88 C87 C92 C91 -1.6(6) . . . . ?
P7 C87 C92 C91 178.1(4) . . . . ?
C104 C103 C102 C101 -0.2(5) . . . . ?
C104 C103 C102 C105 -178.4(3) . . . . ?
C68 C69 C70 C71 0.8(5) . . . . ?
C26 C25 C24 C23 0.0(5) . . . . ?
C103 C102 C101 C100 1.4(6) . . . . ?
C105 C102 C101 C100 179.6(4) . . . . ?
C99 C100 C101 C102 -0.6(6) . . . . ?
C45 C46 C47 C48 0.3(6) . . . . ?
C49 C48 C47 C46 -0.6(5) . . . . ?
C51 C48 C47 C46 179.2(4) . . . . ?
C82 C81 C86 C85 0.3(5) . . . . ?
P6 C81 C86 C85 175.5(3) . . . . ?
C28 C29 C30 C31 -2.6(5) . . . . ?
C32 C31 C30 C29 2.5(5) . . . . ?
C34 C35 C36 C37 0.9(5) . . . . ?
C38 C37 C36 C35 -0.3(5) . . . . ?
C25 C24 C23 C22 0.3(5) . . . . ?
C21 C22 C23 C24 -0.5(5) . . . . ?
C56 C57 C58 C59 58.3(4) . . . . ?
C95 C96 C97 C98 -0.1(6) . . . . ?
C93 C98 C97 C96 0.7(6) . . . . ?
C81 C82 C83 C84 -0.7(5) . . . . ?
C75 C76 C77 C78 -0.2(5) . . . . ?
C79 C78 C77 C76 -1.2(5) . . . . ?
C77 C78 C79 C80 1.3(5) . . . . ?
C75 C80 C79 C78 0.0(5) . . . . ?
C41 C42 C43 C44 -0.1(6) . . . . ?
C39 C44 C43 C42 -1.3(6) . . . . ?
C87 C88 C89 C90 1.4(5) . . . . ?
P3 N2 C45 C50 142.5(3) . . . . ?
Rh1 N2 C45 C50 -60.2(4) . . . . ?
P3 N2 C45 C46 -38.1(5) . . . . ?
Rh1 N2 C45 C46 119.2(3) . . . . ?
C49 C50 C45 N2 178.3(3) . . . . ?
C49 C50 C45 C46 -1.1(4) . . . . ?
C47 C46 C45 N2 -178.9(3) . . . . ?
C47 C46 C45 C50 0.6(5) . . . . ?
C81 C86 C85 C84 -1.1(5) . . . . ?
C73 C72 C71 C70 -0.2(4) . . . . ?
C73 C72 C71 C74 178.0(3) . . . . ?
C69 C70 C71 C72 -1.5(4) . . . . ?
C69 C70 C71 C74 -179.7(3) . . . . ?
C43 C42 C41 C40 0.9(5) . . . . ?
C39 C40 C41 C42 -0.1(5) . . . . ?
C88 C89 C90 C91 -1.9(6) . . . . ?
C89 C90 C91 C92 0.6(8) . . . . ?
C87 C92 C91 C90 1.2(8) . . . . ?
C9 C10 C11 C12 57.3(4) . . . . ?
C13 C12 C11 C10 -56.3(4) . . . . ?
C97 C96 C95 C94 -0.5(5) . . . . ?
C93 C94 C95 C96 0.5(5) . . . . ?
C82 C83 C84 C85 -0.1(6) . . . . ?
C86 C85 C84 C83 0.9(5) . . . . ?
C57 C58 C59 C60 -59.4(5) . . . . ?
C58 C59 C60 C61 57.3(5) . . . . ?
C56 C61 C60 C59 -55.0(5) . . . . ?
